data_7123986
loop_
_publ_author_name
'Liu, Jin-Xiu'
'Izarova, Natalya V.'
'K\"ogerler, Paul'

_publ_section_title
;
 Blurring the line between addenda and heteroatoms in a giant
 polyoxotungstotellurite
;
_journal_name_full 'Chemical Communications'
_journal_paper_doi 10.1039/C9CC04623B
_journal_year 2019
_chemical_formula_sum 'Cl1.5 H454 Li30.5 Na51 O597 Te48 W78'
_chemical_formula_weight 31912.04
_space_group_crystal_system monoclinic
_space_group_IT_number 15
_space_group_name_Hall '-C 2yc'
_space_group_name_H-M_alt 'C 1 2/c 1'
_symmetry_space_group_name_Hall '-C 2yc'
_symmetry_space_group_name_H-M 'C 1 2/c 1'
_audit_creation_method SHELXL-2018/3
_audit_update_record
;
2019-04-05 deposited with the CCDC.    2019-08-14 downloaded from the CCDC.
;
_cell_angle_alpha 90
_cell_angle_beta 115.7502(11)
_cell_angle_gamma 90
_cell_formula_units_Z 4
_cell_length_a 58.0985(5)
_cell_length_b 17.79804(15)
_cell_length_c 61.6119(6)
_cell_measurement_reflns_used 101340
_cell_measurement_temperature 100(2)
_cell_measurement_theta_max 28.1760
_cell_measurement_theta_min 3.2210
_cell_volume 57382.6(10)
_computing_cell_refinement 'CrysAlisPro 1.171.38.46 (Rigaku OD, 2015)'
_computing_data_collection 'CrysAlisPro 1.171.38.46 (Rigaku OD, 2015)'
_computing_data_reduction 'CrysAlisPro 1.171.38.46 (Rigaku OD, 2015)'
_computing_structure_refinement 'SHELXL-2018/3 (Sheldrick, 2018)'
_computing_structure_solution 'SHELXL-2018/3 (Sheldrick, 2018)'
_diffrn_ambient_temperature 100(2)
_diffrn_detector_area_resol_mean 10.4623
_diffrn_measured_fraction_theta_full 0.998
_diffrn_measured_fraction_theta_max 0.998
_diffrn_measurement_device_type 'SuperNova (Mo) X-ray Source'
_diffrn_measurement_method '\w scans'
_diffrn_radiation_type MoK\a
_diffrn_radiation_wavelength 0.71073
_diffrn_reflns_av_R_equivalents 0.1254
_diffrn_reflns_av_unetI/netI 0.0648
_diffrn_reflns_Laue_measured_fraction_full 0.998
_diffrn_reflns_Laue_measured_fraction_max 0.998
_diffrn_reflns_limit_h_max 69
_diffrn_reflns_limit_h_min -69
_diffrn_reflns_limit_k_max 21
_diffrn_reflns_limit_k_min -21
_diffrn_reflns_limit_l_max 73
_diffrn_reflns_limit_l_min -73
_diffrn_reflns_number 518548
_diffrn_reflns_point_group_measured_fraction_full 0.998
_diffrn_reflns_point_group_measured_fraction_max 0.998
_diffrn_reflns_theta_full 25.028
_diffrn_reflns_theta_max 25.028
_diffrn_reflns_theta_min 3.142
_diffrn_source 'micro-focus sealed X-ray tube'
_exptl_absorpt_coefficient_mu 18.132
_exptl_absorpt_correction_T_max 0.1920
_exptl_absorpt_correction_T_min 0.0460
_exptl_absorpt_correction_type gaussian
_exptl_absorpt_process_details
;
CrysAlisPro 1.171.38.46 (Rigaku Oxford Diffraction, 2015)
Numerical absorption correction based on gaussian integration over
 multifaceted crystal model
;
_exptl_crystal_colour colorless
_exptl_crystal_density_diffrn 3.694
_exptl_crystal_density_method 'not measured'
_exptl_crystal_description block
_exptl_crystal_F_000 56704
_exptl_crystal_size_max 0.294
_exptl_crystal_size_mid 0.207
_exptl_crystal_size_min 0.159
_refine_diff_density_max 3.889
_refine_diff_density_min -3.227
_refine_diff_density_rms 0.376
_refine_ls_extinction_method none
_refine_ls_goodness_of_fit_ref 1.066
_refine_ls_hydrogen_treatment undef
_refine_ls_matrix_type full
_refine_ls_number_parameters 1743
_refine_ls_number_reflns 50577
_refine_ls_number_restraints 72
_refine_ls_restrained_S_all 1.065
_refine_ls_R_factor_all 0.0857
_refine_ls_R_factor_gt 0.0574
_refine_ls_shift/su_max 0.002
_refine_ls_shift/su_mean 0.000
_refine_ls_structure_factor_coef Fsqd
_refine_ls_weighting_details 'w=1/[\s^2^(Fo^2^)+(0.0587P)^2^+3857.5986P] where P=(Fo^2^+2Fc^2^)/3'
_refine_ls_weighting_scheme calc
_refine_ls_wR_factor_gt 0.1346
_refine_ls_wR_factor_ref 0.1597
_reflns_Friedel_coverage 0.000
_reflns_number_gt 36849
_reflns_number_total 50577
_reflns_threshold_expression 'I > 2\s(I)'
_cod_data_source_file c9cc04623b2.cif
_cod_data_source_block tew3_sq_s
_cod_original_formula_sum 'Cl1.50 H454 Li30.50 Na51 O597 Te48 W78'
_cod_database_code 7123986
_shelx_shelxl_version_number 2018/3
_shelx_space_group_comment
;
The symmetry employed for this shelxl refinement is uniquely defined
by the following loop, which should always be used as a source of
symmetry information in preference to the above space-group names.
They are only intended as comments.
;
_shelx_estimated_absorpt_t_min 0.076
_shelx_estimated_absorpt_t_max 0.161

loop_
_space_group_symop_operation_xyz
'x, y, z'
'-x, y, -z+1/2'
'x+1/2, y+1/2, z'
'-x+1/2, y+1/2, -z+1/2'
'-x, -y, -z'
'x, -y, z-1/2'
'-x+1/2, -y+1/2, -z'
'x+1/2, -y+1/2, z-1/2'

loop_
_atom_site_label
_atom_site_type_symbol
_atom_site_fract_x
_atom_site_fract_y
_atom_site_fract_z
_atom_site_U_iso_or_equiv
_atom_site_adp_type
_atom_site_occupancy
_atom_site_site_symmetry_order
_atom_site_calc_flag
_atom_site_refinement_flags_adp
_atom_site_refinement_flags_occupancy
W1 W -0.09797(2) 0.95616(5) 0.24400(2) 0.03525(19) Uani 1 1 d . .
W2 W -0.08459(2) 1.08059(5) 0.28434(2) 0.0418(2) Uani 1 1 d . .
W3 W -0.13570(2) 1.22362(6) 0.25320(2) 0.0510(2) Uani 1 1 d . .
W4 W -0.19151(2) 1.15507(7) 0.26177(2) 0.0639(3) Uani 1 1 d . .
W5 W -0.18315(2) 1.16114(6) 0.20338(2) 0.0455(2) Uani 1 1 d . .
W6 W -0.22204(2) 0.98862(6) 0.18684(2) 0.0446(2) Uani 1 1 d . .
W7 W -0.27801(2) 0.89833(6) 0.14039(2) 0.0443(2) Uani 1 1 d . .
W8 W -0.30321(2) 0.99327(6) 0.08830(2) 0.0468(2) Uani 1 1 d . .
W9 W -0.25870(2) 1.03610(5) 0.06944(2) 0.0393(2) Uani 1 1 d . .
W10 W -0.22205(2) 0.87126(4) 0.06759(2) 0.03019(17) Uani 1 1 d . .
W11 W -0.21025(2) 0.66614(5) 0.06585(2) 0.03326(18) Uani 1 1 d . .
W12 W -0.25089(2) 0.62472(5) 0.09539(2) 0.0395(2) Uani 1 1 d . .
W13 W -0.22073(2) 0.53537(6) 0.14696(2) 0.0515(2) Uani 1 1 d . .
W14 W -0.16777(2) 0.62444(5) 0.18397(2) 0.0430(2) Uani 1 1 d . .
W15 W -0.17971(2) 0.81950(5) 0.19567(2) 0.03750(19) Uani 1 1 d . .
W16 W -0.11586(2) 1.03136(4) 0.15054(2) 0.02820(16) Uani 1 1 d . .
W17 W -0.08280(2) 1.20678(5) 0.18548(2) 0.0394(2) Uani 1 1 d . .
W18 W -0.11367(2) 1.20960(4) 0.11836(2) 0.03516(18) Uani 1 1 d . .
W19 W -0.11262(2) 0.55700(4) 0.12080(2) 0.03357(18) Uani 1 1 d . .
W20 W -0.04463(2) 0.56134(5) 0.16699(2) 0.03733(19) Uani 1 1 d . .
W21 W -0.07416(2) 0.73597(4) 0.12987(2) 0.02674(16) Uani 1 1 d . .
W22 W -0.00066(2) 0.95144(4) 0.09616(2) 0.02914(17) Uani 1 1 d . .
W23 W -0.02101(2) 1.14485(4) 0.09932(2) 0.03375(18) Uani 1 1 d . .
W24 W -0.04565(2) 1.23216(5) 0.04618(2) 0.03760(19) Uani 1 1 d . .
W25 W -0.09399(2) 1.13656(5) 0.00604(2) 0.03383(18) Uani 1 1 d . .
W26 W -0.14418(2) 1.09776(4) 0.02485(2) 0.03133(17) Uani 1 1 d . .
W27 W -0.13665(2) 0.89319(4) 0.02148(2) 0.02866(16) Uani 1 1 d . .
W28 W -0.11988(2) 0.72294(4) -0.00350(2) 0.03221(17) Uani 1 1 d . .
W29 W -0.08437(2) 0.76461(5) -0.03224(2) 0.03529(18) Uani 1 1 d . .
W30 W -0.03291(2) 0.86663(5) 0.00280(2) 0.03145(17) Uani 1 1 d . .
W31 W 0.00446(2) 0.78170(5) 0.06125(2) 0.03161(17) Uani 1 1 d . .
W32 W 0.01087(2) 0.60904(5) 0.09626(2) 0.03611(19) Uani 1 1 d . .
W33 W 0.08264(2) 0.61684(6) 0.11124(2) 0.0520(3) Uani 1 1 d . .
W34 W 0.05207(2) 0.54626(5) 0.14943(2) 0.0443(2) Uani 1 1 d . .
W35 W 0.07032(2) 0.68899(5) 0.19885(2) 0.0392(2) Uani 1 1 d . .
W36 W 0.02789(2) 0.81309(5) 0.17459(2) 0.03243(18) Uani 1 1 d . .
W37 W 0.16411(2) 0.75925(7) 0.19433(2) 0.0620(3) Uani 1 1 d . .
W38 W 0.17045(4) 0.8947(2) 0.15770(4) 0.0433(6) Uani 0.655(6) 1 d . P
W38A W 0.17028(10) 0.8605(3) 0.15761(10) 0.0433(6) Uani 0.345(6) 1 d . P
W39 W -0.12410(6) 1.0180(3) 0.35194(6) 0.0366(7) Uani 0.651(10) 1 d . P
W39A W -0.12552(13) 0.9902(4) 0.35260(12) 0.0366(7) Uani 0.349(10) 1 d . P
Te1 Te -0.13499(8) 1.1701(4) 0.31331(7) 0.0408(10) Uani 0.661(12) 1 d . P
Te1A Te -0.13675(19) 1.1405(6) 0.31458(17) 0.0408(10) Uani 0.339(12) 1 d . P
Te2 Te 0.16679(12) 0.9778(5) 0.20892(12) 0.0357(12) Uani 0.617(15) 1 d . P
Te2A Te 0.1679(2) 0.9506(6) 0.2090(2) 0.0357(12) Uani 0.383(15) 1 d . P
Te3 Te -0.15399(2) 1.01416(9) 0.24525(2) 0.0411(3) Uani 1 1 d . .
Te4 Te -0.11289(3) 1.13179(8) 0.21660(2) 0.0381(3) Uani 1 1 d . .
Te5 Te -0.24274(3) 1.07091(8) 0.13289(2) 0.0410(3) Uani 1 1 d . .
Te6 Te -0.25904(2) 0.84098(8) 0.09450(2) 0.0361(3) Uani 1 1 d . .
Te7 Te -0.22856(2) 0.73847(8) 0.15030(2) 0.0383(3) Uani 1 1 d . .
Te8 Te -0.17698(2) 0.59323(7) 0.12526(2) 0.0366(3) Uani 1 1 d . .
Te9 Te -0.15769(2) 0.96536(7) 0.17400(2) 0.0320(3) Uani 1 1 d . .
Te10 Te -0.17963(2) 0.99737(7) 0.11077(2) 0.0302(3) Uani 1 1 d . .
Te11 Te -0.15393(3) 1.19421(7) 0.15128(2) 0.0359(3) Uani 1 1 d . .
Te12 Te -0.14288(2) 1.06855(7) 0.08044(2) 0.0303(3) Uani 1 1 d . .
Te13 Te -0.14591(2) 0.70060(7) 0.08614(2) 0.0285(3) Uani 1 1 d . .
Te14 Te -0.06067(2) 0.57294(7) 0.10124(2) 0.0326(3) Uani 1 1 d . .
Te15 Te -0.09885(2) 0.76908(7) 0.06803(2) 0.0274(3) Uani 1 1 d . .
Te16 Te -0.08609(2) 1.17692(7) 0.07149(2) 0.0324(3) Uani 1 1 d . .
Te17 Te -0.09292(2) 0.92087(7) 0.00169(2) 0.0293(3) Uani 1 1 d . .
Te18 Te -0.03785(2) 1.02838(7) 0.04295(2) 0.0294(3) Uani 1 1 d . .
Te19 Te -0.03281(2) 0.80275(7) 0.10584(2) 0.0280(3) Uani 1 1 d . .
Te20 Te -0.05196(2) 0.69780(7) 0.02942(2) 0.0330(3) Uani 1 1 d . .
Te21 Te 0.00109(2) 0.63675(7) 0.15397(2) 0.0356(3) Uani 1 1 d . .
Te22 Te 0.04935(2) 0.75502(8) 0.13318(2) 0.0343(3) Uani 1 1 d . .
Te23 Te 0.10861(11) 0.8096(7) 0.14060(10) 0.0355(13) Uani 0.68(2) 1 d . P
Te3A Te 0.1077(3) 0.7841(8) 0.1401(2) 0.0355(13) Uani 0.32(2) 1 d . P
Te24 Te 0.1196(3) 0.5976(8) 0.1731(3) 0.0469(14) Uani 0.389(19) 1 d . P
Te4A Te 0.12205(16) 0.6187(6) 0.17075(16) 0.0469(14) Uani 0.611(19) 1 d . P
O1T O -0.1017(2) 0.8665(7) 0.2549(2) 0.040(3) Uiso 1 1 d . .
O1H O -0.0768(3) 0.9389(8) 0.2316(3) 0.047(4) Uiso 1 1 d . .
O2T O -0.0815(3) 1.0586(8) 0.3127(3) 0.048(4) Uiso 1 1 d . .
O2H O -0.0579(3) 1.1367(9) 0.2906(3) 0.055(4) Uiso 1 1 d . .
O3T O -0.1226(3) 1.3114(9) 0.2624(3) 0.061(4) Uiso 1 1 d . .
O4T O -0.2144(3) 1.0909(10) 0.2609(3) 0.073(5) Uiso 1 1 d . .
O4H O -0.2061(4) 1.2395(11) 0.2632(4) 0.083(6) Uiso 1 1 d . .
O5T O -0.2112(3) 1.2108(9) 0.1848(3) 0.058(4) Uiso 1 1 d . .
O5H O -0.1656(3) 1.1596(8) 0.1863(2) 0.042(3) Uiso 1 1 d . .
O6T O -0.2207(3) 0.9650(9) 0.2148(3) 0.056(4) Uiso 1 1 d . .
O6H O -0.2443(3) 1.0600(8) 0.1771(3) 0.046(4) Uiso 1 1 d . .
O7T O -0.2854(3) 0.8077(8) 0.1447(3) 0.048(4) Uiso 1 1 d . .
O7H O -0.2967(3) 0.9511(9) 0.1498(3) 0.059(4) Uiso 1 1 d . .
O8T O -0.3217(3) 1.0502(9) 0.0975(3) 0.060(4) Uiso 1 1 d . .
O8H O -0.3258(3) 0.9600(9) 0.0606(3) 0.066(5) Uiso 1 1 d . .
O9T O -0.2814(3) 1.0137(8) 0.0404(3) 0.053(4) Uiso 1 1 d . .
O9H O -0.2503(3) 1.1270(9) 0.0649(3) 0.063(4) Uiso 1 1 d . .
O10T O -0.2187(2) 0.8941(7) 0.0411(2) 0.035(3) Uiso 1 1 d . .
O1T0 O -0.1866(2) 0.9079(6) 0.0928(2) 0.029(3) Uiso 1 1 d . .
O1E0 O -0.0835(2) 0.7247(7) 0.0275(2) 0.035(3) Uiso 1 1 d . .
O1E1 O -0.1503(2) 1.0883(7) 0.1489(2) 0.029(3) Uiso 1 1 d . .
O1L1 O -0.0090(2) 0.6005(7) 0.1776(2) 0.038(3) Uiso 1 1 d . .
O11T O -0.2291(2) 0.6831(7) 0.0350(2) 0.040(3) Uiso 1 1 d . .
O11H O -0.2080(3) 0.5692(8) 0.0680(3) 0.047(4) Uiso 1 1 d . .
O1T1 O -0.1716(3) 1.1467(9) 0.2980(3) 0.059(4) Uiso 1 1 d . .
O1E2 O -0.1612(2) 1.0846(7) 0.0468(2) 0.032(3) Uiso 1 1 d . .
O12 O -0.0727(2) 0.9865(7) 0.2777(2) 0.032(3) Uiso 1 1 d . .
O12T O -0.2817(3) 0.6650(8) 0.0828(3) 0.046(4) Uiso 1 1 d . .
O1L2 O 0.0341(2) 0.6552(7) 0.1327(2) 0.035(3) Uiso 1 1 d . .
O12H O -0.2570(3) 0.5391(9) 0.0811(3) 0.057(4) Uiso 1 1 d . .
O1T2 O -0.1639(3) 1.0654(9) 0.2675(3) 0.057(4) Uiso 1 1 d . .
O1E3 O -0.1785(2) 0.6846(6) 0.0609(2) 0.029(3) Uiso 1 1 d . .
O1T3 O -0.1185(2) 1.0062(7) 0.2652(2) 0.037(3) Uiso 1 1 d . .
O13T O -0.2296(3) 0.5160(9) 0.1700(3) 0.064(4) Uiso 1 1 d . .
O1L3 O 0.1232(3) 0.7752(8) 0.1734(3) 0.053(4) Uiso 1 1 d . .
O13H O -0.2249(3) 0.4471(8) 0.1329(3) 0.054(4) Uiso 1 1 d . .
O1E4 O -0.0920(2) 0.5430(7) 0.1007(2) 0.038(3) Uiso 1 1 d . .
O1T4 O -0.0926(3) 1.0778(7) 0.2448(2) 0.040(3) Uiso 1 1 d . .
O14T O -0.1364(3) 0.5908(9) 0.1940(3) 0.060(4) Uiso 1 1 d . .
O14H O -0.1758(3) 0.5962(9) 0.2074(3) 0.057(4) Uiso 1 1 d . .
O1L4 O 0.1176(3) 0.6234(9) 0.1395(3) 0.062(4) Uiso 1 1 d . .
O1E5 O -0.0967(2) 0.7925(6) 0.09849(19) 0.021(2) Uiso 1 1 d . .
O1T5 O -0.2188(2) 1.0037(7) 0.1535(2) 0.035(3) Uiso 1 1 d . .
O15T O -0.1596(3) 0.8256(8) 0.2263(3) 0.045(3) Uiso 1 1 d . .
O16T O -0.0933(2) 0.9671(7) 0.1505(2) 0.030(3) Uiso 1 1 d . .
O1T6 O -0.2516(2) 0.8610(7) 0.1272(2) 0.038(3) Uiso 1 1 d . .
O1E6 O -0.0888(2) 1.1762(7) 0.1114(2) 0.035(3) Uiso 1 1 d . .
O1E7 O -0.0961(2) 0.8990(6) 0.0299(2) 0.028(3) Uiso 1 1 d . .
O17T O -0.0517(3) 1.1778(7) 0.1934(2) 0.041(3) Uiso 1 1 d . .
O17H O -0.0788(3) 1.3003(8) 0.1940(3) 0.048(4) Uiso 1 1 d . .
O1T7 O -0.2358(2) 0.7220(7) 0.1174(2) 0.038(3) Uiso 1 1 d . .
O1E8 O -0.0402(2) 0.9637(6) 0.0660(2) 0.024(2) Uiso 1 1 d . .
O1T8 O -0.1814(2) 0.6702(7) 0.1033(2) 0.034(3) Uiso 1 1 d . .
O18T O -0.1170(3) 1.3029(8) 0.1084(3) 0.044(3) Uiso 1 1 d . .
O1E9 O -0.0462(2) 0.7989(6) 0.1290(2) 0.028(3) Uiso 1 1 d . .
O19T O -0.1283(2) 0.5867(7) 0.1385(2) 0.039(3) Uiso 1 1 d . .
O1T9 O -0.1280(2) 0.9745(7) 0.2186(2) 0.036(3) Uiso 1 1 d . .
O19H O -0.1224(3) 0.4640(7) 0.1152(2) 0.040(3) Uiso 1 1 d . .
O2E0 O -0.0515(2) 0.7578(7) 0.0042(2) 0.030(3) Uiso 1 1 d . .
O2T0 O -0.1449(2) 0.9733(6) 0.1228(2) 0.028(3) Uiso 1 1 d . .
O20T O -0.0457(3) 0.5896(8) 0.1933(3) 0.051(4) Uiso 1 1 d . .
O20H O -0.0359(3) 0.4653(8) 0.1732(3) 0.051(4) Uiso 1 1 d . .
O2E1 O -0.1221(2) 1.2139(7) 0.1785(2) 0.037(3) Uiso 1 1 d . .
O21T O -0.0817(2) 0.8001(7) 0.1472(2) 0.035(3) Uiso 1 1 d . .
O2L1 O 0.0209(3) 0.5518(8) 0.1574(3) 0.047(4) Uiso 1 1 d . .
O2T1 O -0.1331(3) 1.1142(9) 0.3428(3) 0.062(4) Uiso 1 1 d . .
O22T O 0.0282(2) 0.9528(7) 0.1223(2) 0.037(3) Uiso 1 1 d . .
O22H O 0.0070(2) 1.0063(7) 0.0756(2) 0.033(3) Uiso 1 1 d . .
O2L2 O 0.0788(3) 0.7057(8) 0.1340(3) 0.047(4) Uiso 1 1 d . .
O2T2 O 0.1669(3) 0.8701(8) 0.1928(3) 0.053(4) Uiso 1 1 d . .
O2E3 O -0.1406(2) 0.5955(7) 0.0904(2) 0.038(3) Uiso 1 1 d . .
O23T O -0.0205(3) 1.1793(7) 0.1261(2) 0.041(3) Uiso 1 1 d . .
O2T3 O -0.1497(3) 1.1168(7) 0.2333(2) 0.041(3) Uiso 1 1 d . .
O23H O 0.0089(3) 1.1742(7) 0.1017(2) 0.041(3) Uiso 1 1 d . .
O2L3 O -0.1276(3) 0.9003(8) 0.3534(3) 0.048(4) Uiso 1 1 d . .
O23 O -0.1089(3) 1.1592(8) 0.2754(3) 0.053(4) Uiso 1 1 d . .
O2E4 O -0.0394(2) 0.5545(7) 0.1342(2) 0.031(3) Uiso 1 1 d . .
O24T O -0.0616(3) 1.3174(8) 0.0370(3) 0.044(3) Uiso 1 1 d . .
O24H O -0.0156(2) 1.2533(7) 0.0484(2) 0.039(3) Uiso 1 1 d . .
O2L4 O 0.1548(3) 0.6554(10) 0.1836(3) 0.068(5) Uiso 1 1 d . .
O2T4 O -0.1155(3) 1.2187(8) 0.2324(3) 0.051(4) Uiso 1 1 d . .
O25T O -0.0970(2) 1.0909(7) -0.0201(2) 0.038(3) Uiso 1 1 d . .
O2E5 O -0.1184(2) 0.8560(7) 0.0571(2) 0.032(3) Uiso 1 1 d . .
O2T5 O -0.2713(2) 1.0065(7) 0.1250(2) 0.039(3) Uiso 1 1 d . .
O25H O -0.1096(3) 1.2216(8) -0.0061(3) 0.044(3) Uiso 1 1 d . .
O2E6 O -0.0606(2) 1.1073(6) 0.0874(2) 0.029(3) Uiso 1 1 d . .
O2T6 O -0.2722(3) 0.9396(8) 0.0830(2) 0.043(3) Uiso 1 1 d . .
O26T O -0.1726(3) 1.0746(7) 0.0002(2) 0.041(3) Uiso 1 1 d . .
O26H O -0.1452(3) 1.1948(8) 0.0248(2) 0.043(3) Uiso 1 1 d . .
O27T O -0.1678(2) 0.8728(7) 0.0166(2) 0.030(3) Uiso 1 1 d . .
O2E7 O -0.1015(2) 0.8209(7) -0.0113(2) 0.034(3) Uiso 1 1 d . .
O2T7 O -0.2087(3) 0.6486(8) 0.1617(2) 0.042(3) Uiso 1 1 d . .
O27H O -0.1401(3) 0.9171(7) -0.0080(2) 0.041(3) Uiso 1 1 d . .
O2E8 O -0.0316(2) 1.1183(7) 0.0614(2) 0.031(3) Uiso 1 1 d . .
O2T8 O -0.2125(2) 0.5859(7) 0.1184(2) 0.036(3) Uiso 1 1 d . .
O28T O -0.1250(3) 0.6313(7) 0.0045(2) 0.042(3) Uiso 1 1 d . .
O28H O -0.1460(2) 0.7347(7) -0.0312(2) 0.039(3) Uiso 1 1 d . .
O29T O -0.1102(3) 0.7888(8) -0.0588(2) 0.043(3) Uiso 1 1 d . .
O2E9 O -0.0238(2) 0.9064(6) 0.1110(2) 0.029(3) Uiso 1 1 d . .
O2T9 O -0.1544(2) 0.8640(7) 0.1828(2) 0.033(3) Uiso 1 1 d . .
O29H O -0.0672(3) 0.7046(8) -0.0428(3) 0.051(4) Uiso 1 1 d . .
O3T0 O -0.1738(2) 1.0559(7) 0.0826(2) 0.037(3) Uiso 1 1 d . .
O30T O -0.0263(2) 0.9585(7) -0.0022(2) 0.040(3) Uiso 1 1 d . .
O3E0 O -0.0352(2) 0.7664(6) 0.0541(2) 0.029(3) Uiso 1 1 d . .
O30H O -0.0147(3) 0.8147(7) -0.0085(2) 0.041(3) Uiso 1 1 d . .
O31T O 0.0367(2) 0.8060(7) 0.0703(2) 0.038(3) Uiso 1 1 d . .
O3L1 O 0.0274(2) 0.6934(7) 0.1787(2) 0.034(3) Uiso 1 1 d . .
O31H O -0.0010(3) 0.7088(7) 0.0405(2) 0.041(3) Uiso 1 1 d . .
O3E1 O -0.1446(3) 1.2226(7) 0.1267(2) 0.041(3) Uiso 1 1 d . .
O3T1 O -0.1363(4) 1.2560(11) 0.3246(4) 0.083(6) Uiso 1 1 d . .
O3L2 O 0.0602(2) 0.7648(7) 0.1665(2) 0.036(3) Uiso 1 1 d . .
O32T O -0.0012(3) 0.5618(8) 0.0688(3) 0.049(4) Uiso 1 1 d . .
O32H O -0.0158(3) 0.6095(8) 0.1032(3) 0.049(4) Uiso 1 1 d . .
O3T2 O 0.1343(3) 0.9957(8) 0.1858(3) 0.052(4) Uiso 1 1 d . .
O3L3 O 0.0791(3) 0.8484(7) 0.1393(2) 0.042(3) Uiso 1 1 d . .
O33T O 0.0898(3) 0.6823(9) 0.0939(3) 0.063(4) Uiso 1 1 d . .
O33H O 0.0906(3) 0.5321(10) 0.1016(3) 0.067(5) Uiso 1 1 d . .
O3E4 O -0.0644(2) 0.6777(6) 0.1029(2) 0.025(3) Uiso 1 1 d . .
O3T4 O -0.0824(3) 1.1681(7) 0.2157(2) 0.042(3) Uiso 1 1 d . .
O34T O 0.0587(3) 0.4565(8) 0.1624(3) 0.052(4) Uiso 1 1 d . .
O34 O -0.1554(3) 1.2112(9) 0.2695(3) 0.054(4) Uiso 1 1 d . .
O3L4 O 0.1335(4) 0.5145(12) 0.1760(4) 0.096(7) Uiso 1 1 d . .
O3E5 O -0.1321(2) 0.7053(7) 0.0640(2) 0.034(3) Uiso 1 1 d . .
O35T O 0.0687(3) 0.6327(8) 0.2213(3) 0.050(4) Uiso 1 1 d . .
O35H O 0.1028(3) 0.7098(8) 0.2107(3) 0.048(4) Uiso 1 1 d . .
O35 O -0.1637(3) 1.2474(8) 0.2235(3) 0.053(4) Uiso 1 1 d . .
O3T5 O -0.2349(3) 1.0487(8) 0.1075(3) 0.045(3) Uiso 1 1 d . .
O36T O 0.0416(2) 0.9032(7) 0.1756(2) 0.040(3) Uiso 1 1 d . .
O3E6 O -0.0819(2) 1.1820(7) 0.0421(2) 0.034(3) Uiso 1 1 d . .
O36H O 0.0093(2) 0.7949(7) 0.1430(2) 0.036(3) Uiso 1 1 d . .
O36N O 0.0059(2) 0.8313(7) 0.1858(2) 0.039(3) Uiso 1 1 d . .
O3T6 O -0.2254(2) 0.8639(7) 0.1017(2) 0.031(3) Uiso 1 1 d . .
O3T7 O -0.2013(2) 0.8031(7) 0.1556(2) 0.036(3) Uiso 1 1 d . .
O3E7 O -0.0572(2) 0.9014(7) 0.0188(2) 0.030(3) Uiso 1 1 d . .
O37T O 0.1582(3) 0.7600(8) 0.2198(3) 0.050(4) Uiso 1 1 d . .
O37H O 0.1967(4) 0.7399(10) 0.2064(3) 0.075(5) Uiso 1 1 d . .
O3E8 O -0.0736(2) 1.0418(6) 0.0270(2) 0.029(3) Uiso 1 1 d . .
O3T8 O -0.1675(2) 0.6614(7) 0.1509(2) 0.035(3) Uiso 1 1 d . .
O38T O 0.1648(4) 0.8866(11) 0.1273(4) 0.084(6) Uiso 1 1 d . .
O38H O 0.2035(4) 0.8835(11) 0.1734(4) 0.081(6) Uiso 1 1 d . .
O3T9 O -0.1263(2) 0.9672(7) 0.1716(2) 0.037(3) Uiso 1 1 d . .
O39T O -0.0926(3) 1.0085(9) 0.3566(3) 0.055(4) Uiso 1 1 d . .
O39H O -0.1215(3) 1.0269(10) 0.3806(3) 0.072(5) Uiso 1 1 d . .
O4T2 O 0.1576(3) 0.9204(8) 0.2310(3) 0.044(3) Uiso 1 1 d . .
O4E5 O -0.0649(2) 0.8296(7) 0.0790(2) 0.032(3) Uiso 1 1 d . .
O45 O -0.1966(3) 1.1547(8) 0.2310(3) 0.052(4) Uiso 1 1 d . .
O4E6 O -0.1112(2) 1.1038(7) 0.0605(2) 0.038(3) Uiso 1 1 d . .
O4T6 O -0.2549(2) 0.8425(7) 0.0557(2) 0.034(3) Uiso 1 1 d . .
O4T7 O -0.2061(3) 0.7691(8) 0.1952(3) 0.043(3) Uiso 1 1 d . .
O4T9 O -0.1786(2) 0.9385(7) 0.1405(2) 0.031(3) Uiso 1 1 d . .
O56 O -0.1935(3) 1.0612(8) 0.1989(3) 0.046(3) Uiso 1 1 d . .
O67 O -0.2464(3) 0.9106(8) 0.1687(3) 0.046(3) Uiso 1 1 d . .
O78 O -0.3008(3) 0.9006(8) 0.1058(3) 0.046(3) Uiso 1 1 d . .
O89 O -0.2863(3) 1.0707(8) 0.0797(3) 0.049(4) Uiso 1 1 d . .
O101 O -0.2060(2) 0.7805(7) 0.0742(2) 0.034(3) Uiso 1 1 d . .
O112 O -0.2361(2) 0.6719(7) 0.0771(2) 0.038(3) Uiso 1 1 d . .
O123 O -0.2516(3) 0.5868(8) 0.1251(3) 0.049(4) Uiso 1 1 d . .
O134 O -0.1841(3) 0.5339(8) 0.1629(3) 0.048(4) Uiso 1 1 d . .
O145 O -0.1625(3) 0.7256(7) 0.1910(2) 0.041(3) Uiso 1 1 d . .
O167 O -0.0957(2) 1.0940(7) 0.1749(2) 0.034(3) Uiso 1 1 d . .
O168 O -0.1181(2) 1.0958(7) 0.1262(2) 0.033(3) Uiso 1 1 d . .
O178 O -0.0937(3) 1.2214(8) 0.1518(3) 0.045(3) Uiso 1 1 d . .
O190 O -0.0795(2) 0.5465(7) 0.1481(2) 0.037(3) Uiso 1 1 d . .
O191 O -0.1010(2) 0.6701(7) 0.1206(2) 0.035(3) Uiso 1 1 d . .
O201 O -0.0526(2) 0.6744(7) 0.1530(2) 0.034(3) Uiso 1 1 d . .
O221 O -0.0004(2) 0.8553(7) 0.0844(2) 0.032(3) Uiso 1 1 d . .
O223 O -0.0139(2) 1.0449(7) 0.1070(2) 0.037(3) Uiso 1 1 d . .
O234 O -0.0399(2) 1.2341(7) 0.0793(2) 0.039(3) Uiso 1 1 d . .
O245 O -0.0587(2) 1.1771(7) 0.0164(2) 0.036(3) Uiso 1 1 d . .
O256 O -0.1212(2) 1.0896(7) 0.0105(2) 0.038(3) Uiso 1 1 d . .
O267 O -0.1331(2) 0.9865(7) 0.0343(2) 0.034(3) Uiso 1 1 d . .
O278 O -0.1301(2) 0.7815(6) 0.0158(2) 0.028(3) Uiso 1 1 d . .
O289 O -0.0976(2) 0.6878(7) -0.0194(2) 0.039(3) Uiso 1 1 d . .
O290 O -0.0656(2) 0.8590(7) -0.0265(2) 0.031(3) Uiso 1 1 d . .
O301 O -0.0100(2) 0.8597(7) 0.0363(2) 0.031(3) Uiso 1 1 d . .
O312 O 0.0099(2) 0.7108(7) 0.0874(2) 0.030(3) Uiso 1 1 d . .
O323 O 0.0479(3) 0.6145(8) 0.0963(3) 0.046(4) Uiso 1 1 d . .
O324 O 0.0286(3) 0.5237(8) 0.1181(2) 0.042(3) Uiso 1 1 d . .
O334 O 0.0784(3) 0.5580(8) 0.1408(3) 0.049(4) Uiso 1 1 d . .
O345 O 0.0682(2) 0.6098(7) 0.1773(2) 0.039(3) Uiso 1 1 d . .
O356 O 0.0581(2) 0.7839(7) 0.2051(2) 0.030(3) Uiso 1 1 d . .
O378 O 0.1614(3) 0.7845(10) 0.1602(3) 0.067(5) Uiso 1 1 d . .
O389 O -0.1639(3) 0.9865(10) 0.3375(3) 0.066(5) Uiso 1 1 d . .
O615 O -0.1936(3) 0.9167(8) 0.1896(3) 0.050(4) Uiso 1 1 d . .
O812 O -0.1409(2) 1.1729(7) 0.0866(2) 0.039(3) Uiso 1 1 d . .
O910 O -0.2310(3) 0.9805(7) 0.0714(2) 0.040(3) Uiso 1 1 d . .
Na1 Na 0.13143(15) 0.8182(5) 0.23243(14) 0.050(2) Uani 1 1 d . .
Na2 Na -0.06731(14) 0.9506(5) 0.34170(13) 0.044(2) Uani 1 1 d . .
Na3 Na -0.08350(14) 0.9848(4) 0.06574(13) 0.0374(17) Uani 1 1 d . .
Na4 Na -0.18582(15) 0.7870(4) 0.12384(13) 0.0399(18) Uani 1 1 d . .
Na5 Na -0.19396(17) 0.8051(5) 0.03096(15) 0.050(2) Uani 1 1 d . .
Na6 Na -0.1281(2) 0.7799(7) 0.1779(2) 0.051(3) Uani 0.75 1 d U P
Na7 Na -0.2024(2) 0.9593(7) -0.00830(19) 0.049(3) Uani 0.75 1 d . P
Na8 Na -0.0399(2) 0.9879(7) 0.1286(2) 0.053(3) Uani 0.75 1 d U P
Na9 Na 0.0431(2) 1.0421(6) 0.07355(18) 0.044(3) Uani 0.75 1 d . P
Na10 Na 0.0660(2) 0.7583(6) 0.05565(17) 0.043(3) Uani 0.75 1 d . P
Na11 Na -0.2933(3) 0.8614(8) 0.0221(2) 0.046(3) Uani 0.6 1 d U P
Na12 Na -0.1465(3) 1.3815(7) 0.0796(3) 0.032(3) Uani 0.5 1 d . P
Na13 Na -0.0990(4) 1.0469(10) -0.0830(3) 0.058(5) Uani 0.5 1 d U P
Na14 Na -0.2247(3) 0.7318(9) 0.2194(3) 0.055(4) Uani 0.6 1 d U P
Na15 Na -0.1361(4) 0.7567(11) -0.0991(4) 0.062(5) Uani 0.5 1 d U P
Na16 Na 0.0618(5) 0.3117(13) 0.1608(4) 0.061(6) Uani 0.4 1 d U P
Na17 Na 0.1572(4) 0.6717(13) 0.1301(4) 0.055(6) Uani 0.4 1 d U P
Na18 Na -0.3179(3) 0.6409(9) 0.0920(3) 0.061(3) Uani 0.599(14) 1 d U P
Na19 Na -0.1452(5) 0.8871(13) -0.0561(4) 0.061(3) Uani 0.401(14) 1 d U P
Na20 Na -0.0496(4) 1.0411(11) 0.1792(4) 0.049(4) Uani 0.435(13) 1 d U P
Na21 Na -0.0623(5) 0.8866(15) 0.1781(5) 0.049(4) Uani 0.315(13) 1 d U P
O1W O -0.0278(2) 1.0353(7) -0.0405(2) 0.038(3) Uiso 1 1 d . .
O2W O -0.1584(3) 0.8429(7) 0.0699(2) 0.041(3) Uiso 1 1 d . .
O3W O -0.1378(3) 0.8178(8) 0.1368(3) 0.048(4) Uiso 1 1 d . .
O4W O -0.1773(3) 0.7029(8) 0.0143(3) 0.047(4) Uiso 1 1 d . .
O5W O -0.0844(2) 0.9495(7) 0.1066(2) 0.037(3) Uiso 1 1 d . .
O6W O 0.1013(3) 0.8859(8) 0.1942(3) 0.049(4) Uiso 1 1 d . .
O7W O 0.0662(3) 0.9320(8) 0.0945(3) 0.047(4) Uiso 1 1 d . .
O8W O -0.2090(3) 1.0218(9) 0.0227(3) 0.058(4) Uiso 1 1 d . .
O9W O -0.2809(3) 0.6678(9) 0.0121(3) 0.064(4) Uiso 1 1 d . .
O10W O -0.0364(3) 1.2271(8) -0.0131(3) 0.049(4) Uiso 1 1 d . .
O11W O -0.0817(3) 0.9351(9) -0.0699(3) 0.060(4) Uiso 1 1 d . .
O12W O -0.0511(3) 1.0893(9) 0.1457(3) 0.065(5) Uiso 1 1 d . .
O13W O -0.1102(3) 0.7451(10) 0.2243(3) 0.038(4) Uiso 0.75 1 d . P
O14W O -0.0877(3) 0.8494(10) 0.1906(3) 0.041(4) Uiso 0.75 1 d . P
O15W O -0.0729(3) 1.1060(9) -0.0503(3) 0.062(4) Uiso 1 1 d . .
O16W O -0.0395(4) 0.9209(11) 0.1634(4) 0.049(5) Uiso 0.75 1 d . P
O17W O -0.1021(3) 0.6827(10) 0.1765(3) 0.042(4) Uiso 0.75 1 d . P
O18W O -0.0242(3) 0.8463(10) -0.0557(3) 0.042(4) Uiso 0.75 1 d . P
O19W O 0.0533(4) 1.1032(11) 0.1098(4) 0.048(5) Uiso 0.75 1 d . P
O20W O -0.1905(4) 0.9548(13) -0.0410(4) 0.065(6) Uiso 0.75 1 d . P
O21W O -0.2589(5) 0.4834(15) 0.0374(5) 0.042(7) Uiso 0.5 1 d . P
O22W O 0.0451(4) 0.6344(13) 0.0479(4) 0.067(6) Uiso 0.75 1 d . P
O23W O -0.2315(3) 0.6017(9) -0.0038(3) 0.037(4) Uiso 0.75 1 d . P
O24W O 0.0073(3) 1.0222(9) 0.1574(3) 0.064(4) Uiso 1 1 d . .
O25W O -0.2067(3) 0.8412(10) 0.2447(3) 0.043(4) Uiso 0.75 1 d . P
O26W O -0.3045(3) 0.7484(9) 0.0375(3) 0.034(4) Uiso 0.75 1 d . P
O27W O -0.1883(4) 0.6648(12) 0.2411(4) 0.058(6) Uiso 0.75 1 d . P
O28W O -0.1709(4) 0.5656(12) -0.0161(4) 0.061(6) Uiso 0.75 1 d . P
O29W O -0.1638(4) 1.2828(13) 0.0519(4) 0.044(6) Uiso 0.6 1 d . P
O30W O 0.2395(5) 0.6956(15) 0.2522(5) 0.042(7) Uiso 0.5 1 d . P
O31W O -0.1159(5) 0.4140(13) 0.0661(4) 0.069(6) Uiso 0.75 1 d . P
O32W O -0.1715(5) 0.4819(14) 0.0572(5) 0.034(6) Uiso 0.5 1 d . P
O33W O -0.2588(5) 0.8083(16) 0.1986(5) 0.048(7) Uiso 0.5 1 d . P
O34W O -0.2917(5) 0.6571(16) 0.1305(5) 0.048(7) Uiso 0.5 1 d . P
O35W O -0.1655(5) 0.7219(15) -0.0827(5) 0.043(7) Uiso 0.5 1 d . P
O36W O -0.1661(6) 0.8604(17) -0.0604(5) 0.051(8) Uiso 0.5 1 d . P
O37W O -0.1748(5) 1.3329(15) 0.0945(5) 0.042(7) Uiso 0.5 1 d . P
O38W O -0.2432(7) 0.6331(19) 0.1945(6) 0.044(8) Uiso 0.4 1 d . P
O39W O -0.3095(8) 0.505(2) 0.0990(8) 0.036(10) Uiso 0.3 1 d . P
O40W O -0.0486(4) 0.8044(12) 0.2539(4) 0.041(5) Uiso 0.6 1 d . P
O41W O -0.2127(5) 1.4328(13) 0.0914(4) 0.047(6) Uiso 0.6 1 d . P
O42W O -0.0797(5) 1.1808(16) 0.3431(5) 0.046(7) Uiso 0.5 1 d . P
O43W O -0.3766(5) 0.9315(14) 0.0515(5) 0.053(6) Uiso 0.6 1 d . P
O44W O -0.2059(5) 1.1855(13) 0.1114(4) 0.049(6) Uiso 0.6 1 d . P
O45W O -0.0216(5) 0.9669(14) 0.2849(4) 0.050(6) Uiso 0.6 1 d . P
O46W O -0.3008(5) 1.0987(16) 0.1437(5) 0.048(7) Uiso 0.5 1 d . P
O47W O -0.0686(6) 1.2989(18) 0.2986(6) 0.039(8) Uiso 0.4 1 d . P
O48W O -0.3458(7) 0.624(2) 0.1115(7) 0.050(9) Uiso 0.4 1 d . P
O49W O 0.0343(7) 1.305(2) 0.1174(7) 0.049(9) Uiso 0.4 1 d . P
O50W O 0.1085(8) 0.768(2) 0.0548(8) 0.022(10) Uiso 0.25 1 d . P
O50H O 0.0985(8) 0.716(2) 0.0436(8) 0.025(10) Uiso 0.25 1 d . P
O51W O -0.0059(7) 1.087(2) 0.1924(7) 0.054(10) Uiso 0.4 1 d . P
O52W O -0.1048(8) 0.815(2) -0.1091(7) 0.058(10) Uiso 0.4 1 d . P
O53W O -0.0585(5) 0.7415(14) -0.0830(5) 0.053(6) Uiso 0.6 1 d . P
O54W O -0.0492(6) 0.4802(17) 0.0524(6) 0.053(8) Uiso 0.5 1 d . P
O55W O -0.1159(5) 0.3344(14) 0.0285(4) 0.050(6) Uiso 0.6 1 d . P
O56W O -0.2210(6) 1.2886(17) 0.1416(6) 0.055(8) Uiso 0.5 1 d . P

loop_
_atom_site_aniso_label
_atom_site_aniso_U_11
_atom_site_aniso_U_22
_atom_site_aniso_U_33
_atom_site_aniso_U_23
_atom_site_aniso_U_13
_atom_site_aniso_U_12
W1 0.0340(4) 0.0536(5) 0.0201(4) -0.0037(4) 0.0136(3) -0.0006(4)
W2 0.0394(5) 0.0633(6) 0.0226(4) -0.0089(4) 0.0135(4) 0.0010(4)
W3 0.0501(5) 0.0667(6) 0.0321(5) -0.0151(4) 0.0141(4) 0.0093(5)
W4 0.0469(6) 0.1154(9) 0.0297(5) -0.0085(5) 0.0169(4) 0.0277(6)
W5 0.0422(5) 0.0669(6) 0.0257(4) -0.0051(4) 0.0133(4) 0.0104(4)
W6 0.0353(4) 0.0759(6) 0.0234(4) -0.0063(4) 0.0136(4) 0.0016(4)
W7 0.0312(4) 0.0756(6) 0.0289(4) -0.0045(4) 0.0157(4) -0.0007(4)
W8 0.0337(4) 0.0744(7) 0.0308(5) -0.0035(4) 0.0124(4) 0.0083(4)
W9 0.0387(5) 0.0524(5) 0.0261(4) 0.0015(4) 0.0134(4) 0.0100(4)
W10 0.0308(4) 0.0391(4) 0.0215(4) -0.0022(3) 0.0122(3) -0.0006(3)
W11 0.0309(4) 0.0394(4) 0.0301(4) -0.0052(3) 0.0138(3) -0.0048(3)
W12 0.0322(4) 0.0504(5) 0.0353(5) 0.0009(4) 0.0141(4) -0.0088(4)
W13 0.0433(5) 0.0570(6) 0.0504(6) 0.0151(5) 0.0168(4) -0.0136(4)
W14 0.0384(5) 0.0520(5) 0.0365(5) 0.0123(4) 0.0145(4) -0.0047(4)
W15 0.0322(4) 0.0605(6) 0.0211(4) 0.0026(4) 0.0127(3) -0.0044(4)
W16 0.0321(4) 0.0316(4) 0.0230(4) -0.0026(3) 0.0139(3) -0.0013(3)
W17 0.0472(5) 0.0413(5) 0.0310(4) -0.0100(4) 0.0181(4) -0.0089(4)
W18 0.0474(5) 0.0312(4) 0.0309(4) -0.0018(3) 0.0208(4) -0.0008(3)
W19 0.0362(4) 0.0296(4) 0.0374(4) 0.0009(3) 0.0183(4) -0.0023(3)
W20 0.0395(5) 0.0406(5) 0.0329(4) 0.0107(4) 0.0167(4) 0.0019(4)
W21 0.0323(4) 0.0289(4) 0.0223(4) 0.0006(3) 0.0148(3) -0.0014(3)
W22 0.0312(4) 0.0379(4) 0.0205(4) 0.0021(3) 0.0133(3) -0.0016(3)
W23 0.0405(4) 0.0354(4) 0.0263(4) -0.0008(3) 0.0154(4) -0.0037(3)
W24 0.0475(5) 0.0363(4) 0.0337(4) 0.0057(4) 0.0221(4) -0.0024(4)
W25 0.0391(4) 0.0419(5) 0.0247(4) 0.0078(3) 0.0178(3) 0.0019(4)
W26 0.0365(4) 0.0365(4) 0.0239(4) 0.0046(3) 0.0158(3) 0.0042(3)
W27 0.0301(4) 0.0373(4) 0.0202(4) 0.0011(3) 0.0124(3) 0.0014(3)
W28 0.0355(4) 0.0394(4) 0.0255(4) -0.0037(3) 0.0168(3) -0.0023(3)
W29 0.0404(4) 0.0465(5) 0.0230(4) -0.0061(3) 0.0176(4) -0.0042(4)
W30 0.0335(4) 0.0447(5) 0.0198(4) 0.0012(3) 0.0150(3) -0.0010(3)
W31 0.0329(4) 0.0431(5) 0.0220(4) 0.0021(3) 0.0149(3) 0.0017(3)
W32 0.0396(4) 0.0411(5) 0.0285(4) 0.0025(3) 0.0157(4) 0.0050(4)
W33 0.0438(5) 0.0828(7) 0.0341(5) -0.0005(5) 0.0213(4) 0.0168(5)
W34 0.0512(5) 0.0492(5) 0.0341(5) 0.0106(4) 0.0201(4) 0.0166(4)
W35 0.0365(4) 0.0569(5) 0.0250(4) 0.0096(4) 0.0140(4) 0.0096(4)
W36 0.0307(4) 0.0451(5) 0.0232(4) 0.0042(3) 0.0133(3) 0.0011(3)
W37 0.0346(5) 0.1237(10) 0.0290(5) -0.0043(5) 0.0149(4) 0.0175(5)
W38 0.0400(5) 0.065(2) 0.0339(5) -0.0070(13) 0.0241(5) -0.0097(13)
W38A 0.0400(5) 0.065(2) 0.0339(5) -0.0070(13) 0.0241(5) -0.0097(13)
W39 0.0421(6) 0.049(2) 0.0232(5) 0.0004(13) 0.0181(4) 0.0101(14)
W39A 0.0421(6) 0.049(2) 0.0232(5) 0.0004(13) 0.0181(4) 0.0101(14)
Te1 0.0514(11) 0.046(3) 0.0272(9) 0.0024(19) 0.0187(8) 0.012(2)
Te1A 0.0514(11) 0.046(3) 0.0272(9) 0.0024(19) 0.0187(8) 0.012(2)
Te2 0.0343(9) 0.051(4) 0.0257(7) 0.000(3) 0.0166(7) -0.002(3)
Te2A 0.0343(9) 0.051(4) 0.0257(7) 0.000(3) 0.0166(7) -0.002(3)
Te3 0.0336(7) 0.0700(10) 0.0212(6) -0.0042(6) 0.0134(6) 0.0032(6)
Te4 0.0406(7) 0.0474(8) 0.0248(7) -0.0074(6) 0.0129(6) -0.0017(6)
Te5 0.0390(7) 0.0553(9) 0.0271(7) -0.0062(6) 0.0128(6) 0.0064(6)
Te6 0.0313(7) 0.0531(8) 0.0258(6) -0.0051(6) 0.0140(5) -0.0044(6)
Te7 0.0321(7) 0.0573(9) 0.0275(7) 0.0036(6) 0.0148(6) -0.0058(6)
Te8 0.0356(7) 0.0376(7) 0.0367(7) 0.0039(6) 0.0159(6) -0.0053(5)
Te9 0.0324(6) 0.0445(7) 0.0218(6) -0.0031(5) 0.0142(5) -0.0018(5)
Te10 0.0323(6) 0.0375(7) 0.0228(6) -0.0019(5) 0.0139(5) 0.0008(5)
Te11 0.0436(7) 0.0379(7) 0.0284(7) -0.0038(6) 0.0179(6) 0.0054(6)
Te12 0.0365(7) 0.0321(7) 0.0247(6) -0.0004(5) 0.0156(5) -0.0006(5)
Te13 0.0300(6) 0.0318(6) 0.0258(6) -0.0013(5) 0.0140(5) -0.0020(5)
Te14 0.0382(7) 0.0321(7) 0.0304(7) -0.0005(5) 0.0177(6) 0.0022(5)
Te15 0.0310(6) 0.0330(6) 0.0207(6) -0.0005(5) 0.0134(5) 0.0002(5)
Te16 0.0394(7) 0.0341(7) 0.0270(6) 0.0026(5) 0.0174(6) 0.0009(5)
Te17 0.0325(6) 0.0382(7) 0.0193(6) 0.0020(5) 0.0132(5) 0.0005(5)
Te18 0.0330(6) 0.0368(7) 0.0204(6) 0.0029(5) 0.0133(5) -0.0015(5)
Te19 0.0298(6) 0.0355(7) 0.0208(6) 0.0010(5) 0.0131(5) -0.0002(5)
Te20 0.0366(7) 0.0394(7) 0.0266(6) 0.0011(5) 0.0171(6) 0.0023(5)
Te21 0.0384(7) 0.0401(7) 0.0283(7) 0.0081(6) 0.0144(6) 0.0041(6)
Te22 0.0325(7) 0.0493(8) 0.0229(6) 0.0048(6) 0.0139(5) 0.0031(6)
Te23 0.0353(9) 0.051(4) 0.0259(7) -0.002(2) 0.0184(7) -0.002(2)
Te3A 0.0353(9) 0.051(4) 0.0259(7) -0.002(2) 0.0184(7) -0.002(2)
Te24 0.0460(18) 0.066(4) 0.0332(18) 0.023(2) 0.0211(11) 0.010(3)
Te4A 0.0460(18) 0.066(4) 0.0332(18) 0.023(2) 0.0211(11) 0.010(3)
Na1 0.036(4) 0.090(7) 0.026(4) 0.006(4) 0.016(4) 0.007(4)
Na2 0.037(4) 0.070(6) 0.022(4) -0.004(4) 0.010(3) 0.009(4)
Na3 0.039(4) 0.043(4) 0.036(4) -0.002(3) 0.022(4) -0.001(3)
Na4 0.052(5) 0.039(4) 0.033(4) -0.001(3) 0.022(4) 0.000(4)
Na5 0.054(5) 0.061(6) 0.046(5) -0.002(4) 0.031(4) -0.002(4)
Na6 0.053(4) 0.057(4) 0.048(4) 0.001(3) 0.027(3) 0.009(3)
Na7 0.046(6) 0.067(8) 0.031(6) -0.002(5) 0.015(5) 0.008(6)
Na8 0.049(4) 0.057(4) 0.054(4) -0.013(3) 0.025(3) 0.004(3)
Na9 0.045(6) 0.068(7) 0.028(5) 0.004(5) 0.024(5) 0.003(5)
Na10 0.053(6) 0.066(7) 0.023(5) 0.014(5) 0.027(5) 0.015(5)
Na11 0.043(4) 0.051(4) 0.044(4) 0.004(3) 0.019(3) -0.005(3)
Na12 0.032(8) 0.024(7) 0.036(8) 0.001(6) 0.010(7) -0.009(6)
Na13 0.059(5) 0.059(5) 0.056(5) 0.000(3) 0.026(3) -0.001(3)
Na14 0.055(4) 0.060(5) 0.053(4) 0.003(3) 0.026(3) -0.004(3)
Na15 0.062(6) 0.064(6) 0.062(6) 0.001(3) 0.028(3) -0.003(3)
Na16 0.063(7) 0.061(7) 0.060(7) -0.001(3) 0.026(4) 0.001(3)
Na17 0.054(6) 0.057(6) 0.056(6) -0.002(3) 0.025(4) 0.001(3)
Na18 0.060(4) 0.061(4) 0.060(4) 0.001(2) 0.025(2) 0.000(2)
Na19 0.060(4) 0.061(4) 0.060(4) 0.001(2) 0.025(2) 0.000(2)
Na20 0.049(4) 0.049(4) 0.048(4) -0.001(2) 0.021(2) 0.000(2)
Na21 0.049(4) 0.049(4) 0.048(4) -0.001(2) 0.021(2) 0.000(2)

loop_
_atom_type_symbol
_atom_type_description
_atom_type_scat_dispersion_real
_atom_type_scat_dispersion_imag
_atom_type_scat_source
O O 0.0106 0.0060 'International Tables Vol C Tables 4.2.6.8 and 6.1.1.4'
H H 0.0000 0.0000 'International Tables Vol C Tables 4.2.6.8 and 6.1.1.4'
Na Na 0.0362 0.0249 'International Tables Vol C Tables 4.2.6.8 and 6.1.1.4'
Te Te -0.5308 1.6751 'International Tables Vol C Tables 4.2.6.8 and 6.1.1.4'
W W -0.8490 6.8722 'International Tables Vol C Tables 4.2.6.8 and 6.1.1.4'
Li Li -0.0003 0.0001 'International Tables Vol C Tables 4.2.6.8 and 6.1.1.4'
Cl Cl 0.1484 0.1585 'International Tables Vol C Tables 4.2.6.8 and 6.1.1.4'

loop_
_geom_angle_atom_site_label_1
_geom_angle_atom_site_label_2
_geom_angle_atom_site_label_3
_geom_angle
_geom_angle_site_symmetry_1
_geom_angle_site_symmetry_3
O1H W1 O1T 103.5(6) . .
O1H W1 O1T9 104.8(6) . .
O1T W1 O1T9 105.0(6) . .
O1H W1 O12 99.3(6) . .
O1T W1 O12 90.3(5) . .
O1T9 W1 O12 147.3(5) . .
O1H W1 O1T4 93.7(6) . .
O1T W1 O1T4 156.8(6) . .
O1T9 W1 O1T4 85.1(5) . .
O12 W1 O1T4 71.4(5) . .
O1H W1 O1T3 164.2(6) . .
O1T W1 O1T3 87.4(5) . .
O1T9 W1 O1T3 82.9(5) . .
O12 W1 O1T3 68.8(5) . .
O1T4 W1 O1T3 72.9(5) . .
O1H W1 W2 119.4(5) . .
O1T W1 W2 111.1(4) . .
O1T9 W1 W2 111.8(4) . .
O12 W1 W2 35.7(3) . .
O1T4 W1 W2 45.9(4) . .
O1T3 W1 W2 45.0(3) . .
O2T W2 O2H 102.5(7) . .
O2T W2 O23 101.5(7) . .
O2H W2 O23 96.9(7) . .
O2T W2 O12 97.5(6) . .
O2H W2 O12 100.2(6) . .
O23 W2 O12 150.9(6) . .
O2T W2 O1T3 94.7(6) . .
O2H W2 O1T3 162.0(6) . .
O23 W2 O1T3 84.8(6) . .
O12 W2 O1T3 71.8(5) . .
O2T W2 O1T4 164.7(6) . .
O2H W2 O1T4 89.9(6) . .
O23 W2 O1T4 85.6(6) . .
O12 W2 O1T4 71.2(5) . .
O1T3 W2 O1T4 72.4(5) . .
O2T W2 W1 121.3(5) . .
O2H W2 W1 117.8(5) . .
O23 W2 W1 113.0(5) . .
O12 W2 W1 37.9(4) . .
O1T3 W2 W1 46.5(3) . .
O1T4 W2 W1 43.7(3) . .
O3T W3 O34 102.8(7) . .
O3T W3 O35 100.9(7) . .
O34 W3 O35 94.4(7) . .
O3T W3 O23 101.4(7) . .
O34 W3 O23 92.6(7) . .
O35 W3 O23 154.5(6) . .
O3T W3 O2T4 87.3(7) . .
O34 W3 O2T4 169.9(6) . .
O35 W3 O2T4 83.8(6) . .
O23 W3 O2T4 85.0(6) . .
O3T W3 O2T3 164.5(6) . .
O34 W3 O2T3 91.9(6) . .
O35 W3 O2T3 72.7(6) . .
O23 W3 O2T3 82.6(6) . .
O2T4 W3 O2T3 78.1(5) . .
O4T W4 O4H 100.8(9) . .
O4T W4 O45 101.1(8) . .
O4H W4 O45 101.3(8) . .
O4T W4 O1T1 92.9(8) . .
O4H W4 O1T1 93.8(8) . .
O45 W4 O1T1 157.1(7) . .
O4T W4 O1T2 91.3(7) . .
O4H W4 O1T2 163.9(8) . .
O45 W4 O1T2 86.6(6) . .
O1T1 W4 O1T2 74.9(6) . .
O4T W4 O34 163.6(7) . .
O4H W4 O34 92.1(8) . .
O45 W4 O34 86.1(6) . .
O1T1 W4 O34 76.0(6) . .
O1T2 W4 O34 74.3(6) . .
O5H W5 O5T 103.5(7) . .
O5H W5 O56 97.6(6) . .
O5T W5 O56 103.6(7) . .
O5H W5 O35 93.7(6) . .
O5T W5 O35 97.6(7) . .
O56 W5 O35 152.9(6) . .
O5H W5 O45 166.8(6) . .
O5T W5 O45 89.4(7) . .
O56 W5 O45 82.0(6) . .
O35 W5 O45 81.5(6) . .
O5H W5 O2T3 87.9(6) . .
O5T W5 O2T3 165.4(6) . .
O56 W5 O2T3 83.6(6) . .
O35 W5 O2T3 72.2(6) . .
O45 W5 O2T3 78.9(5) . .
O6H W6 O6T 103.1(7) . .
O6H W6 O67 94.4(6) . .
O6T W6 O67 96.0(7) . .
O6H W6 O56 91.7(6) . .
O6T W6 O56 96.6(7) . .
O67 W6 O56 164.3(6) . .
O6H W6 O615 161.8(6) . .
O6T W6 O615 94.6(7) . .
O67 W6 O615 87.7(6) . .
O56 W6 O615 82.1(6) . .
O6H W6 O1T5 86.5(6) . .
O6T W6 O1T5 170.4(6) . .
O67 W6 O1T5 83.4(5) . .
O56 W6 O1T5 82.6(5) . .
O615 W6 O1T5 75.8(5) . .
O7H W7 O7T 102.9(7) . .
O7H W7 O67 97.3(7) . .
O7T W7 O67 99.8(6) . .
O7H W7 O78 97.4(7) . .
O7T W7 O78 95.3(6) . .
O67 W7 O78 156.1(6) . .
O7H W7 O1T6 165.0(6) . .
O7T W7 O1T6 92.1(6) . .
O67 W7 O1T6 79.6(5) . .
O78 W7 O1T6 81.3(5) . .
O7H W7 O2T5 85.8(6) . .
O7T W7 O2T5 165.3(6) . .
O67 W7 O2T5 90.8(5) . .
O78 W7 O2T5 71.6(5) . .
O1T6 W7 O2T5 79.6(5) . .
O8H W8 O8T 101.9(8) . .
O8H W8 O89 103.5(7) . .
O8T W8 O89 97.9(7) . .
O8H W8 O78 95.6(7) . .
O8T W8 O78 102.7(7) . .
O89 W8 O78 148.3(6) . .
O8H W8 O2T6 91.4(7) . .
O8T W8 O2T6 165.6(7) . .
O89 W8 O2T6 73.5(6) . .
O78 W8 O2T6 81.2(5) . .
O8H W8 O2T5 166.0(7) . .
O8T W8 O2T5 88.2(6) . .
O89 W8 O2T5 84.5(6) . .
O78 W8 O2T5 72.4(5) . .
O2T6 W8 O2T5 79.7(5) . .
O9T W9 O9H 100.7(7) . .
O9T W9 O910 101.2(6) . .
O9H W9 O910 102.2(7) . .
O9T W9 O89 92.3(6) . .
O9H W9 O89 94.6(7) . .
O910 W9 O89 155.9(6) . .
O9T W9 O3T5 168.7(6) . .
O9H W9 O3T5 89.3(7) . .
O910 W9 O3T5 81.7(6) . .
O89 W9 O3T5 81.5(6) . .
O9T W9 O2T6 88.6(6) . .
O9H W9 O2T6 162.7(7) . .
O910 W9 O2T6 90.1(5) . .
O89 W9 O2T6 70.3(5) . .
O3T5 W9 O2T6 80.4(5) . .
O10T W10 O4T6 102.2(6) . .
O10T W10 O101 99.1(6) . .
O4T6 W10 O101 100.8(5) . .
O10T W10 O910 91.4(5) . .
O4T6 W10 O910 92.3(5) . .
O101 W10 O910 161.0(6) . .
O10T W10 O1T0 98.5(5) . .
O4T6 W10 O1T0 158.2(5) . .
O101 W10 O1T0 82.4(5) . .
O910 W10 O1T0 80.5(5) . .
O10T W10 O3T6 170.1(5) . .
O4T6 W10 O3T6 81.6(5) . .
O101 W10 O3T6 89.1(5) . .
O910 W10 O3T6 79.2(5) . .
O1T0 W10 O3T6 76.9(4) . .
O10T W10 Na5 38.6(4) . .
O4T6 W10 Na5 110.5(4) . .
O101 W10 Na5 60.7(4) . .
O910 W10 Na5 127.1(4) . .
O1T0 W10 Na5 90.0(4) . .
O3T6 W10 Na5 148.6(3) . .
O10T W10 Na4 138.4(4) . .
O4T6 W10 Na4 110.8(4) . .
O101 W10 Na4 51.1(4) . .
O910 W10 Na4 111.3(4) . .
O1T0 W10 Na4 54.6(3) . .
O3T6 W10 Na4 45.2(3) . .
Na5 W10 Na4 104.14(19) . .
O11H W11 O11T 104.1(6) . .
O11H W11 O112 94.1(6) . .
O11T W11 O112 99.5(6) . .
O11H W11 O1E3 97.4(6) . .
O11T W11 O1E3 89.5(5) . .
O112 W11 O1E3 163.2(5) . .
O11H W11 O101 163.0(6) . .
O11T W11 O101 92.8(5) . .
O112 W11 O101 83.4(5) . .
O1E3 W11 O101 82.0(5) . .
O11H W11 O1T8 87.4(6) . .
O11T W11 O1T8 165.2(5) . .
O112 W11 O1T8 88.8(5) . .
O1E3 W11 O1T8 79.7(5) . .
O101 W11 O1T8 75.8(5) . .
O11H W11 Na5 133.4(5) . .
O11T W11 Na5 56.5(4) . .
O112 W11 Na5 128.4(4) . .
O1E3 W11 Na5 46.9(4) . .
O101 W11 Na5 56.8(4) . .
O1T8 W11 Na5 108.7(4) . .
O12H W12 O12T 101.0(7) . .
O12H W12 O112 97.9(7) . .
O12T W12 O112 101.2(6) . .
O12H W12 O123 95.1(7) . .
O12T W12 O123 97.0(6) . .
O112 W12 O123 155.2(6) . .
O12H W12 O1T7 168.4(6) . .
O12T W12 O1T7 90.5(6) . .
O112 W12 O1T7 81.3(5) . .
O123 W12 O1T7 81.7(5) . .
O12H W12 O2T8 88.7(6) . .
O12T W12 O2T8 167.0(6) . .
O112 W12 O2T8 85.8(5) . .
O123 W12 O2T8 73.4(5) . .
O1T7 W12 O2T8 79.7(5) . .
O13T W13 O13H 101.5(7) . .
O13T W13 O134 103.5(7) . .
O13H W13 O134 97.2(7) . .
O13T W13 O123 98.3(7) . .
O13H W13 O123 101.0(7) . .
O134 W13 O123 148.0(6) . .
O13T W13 O2T7 89.9(7) . .
O13H W13 O2T7 167.0(6) . .
O134 W13 O2T7 73.6(6) . .
O123 W13 O2T7 83.4(6) . .
O13T W13 O2T8 166.9(6) . .
O13H W13 O2T8 90.2(6) . .
O134 W13 O2T8 80.8(5) . .
O123 W13 O2T8 73.2(5) . .
O2T7 W13 O2T8 79.4(5) . .
O14T W14 O14H 102.5(7) . .
O14T W14 O145 102.0(7) . .
O14H W14 O145 99.3(7) . .
O14T W14 O134 94.6(7) . .
O14H W14 O134 94.6(7) . .
O145 W14 O134 155.4(6) . .
O14T W14 O3T8 90.2(6) . .
O14H W14 O3T8 166.6(6) . .
O145 W14 O3T8 81.7(5) . .
O134 W14 O3T8 80.3(5) . .
O14T W14 O2T7 163.1(6) . .
O14H W14 O2T7 88.2(6) . .
O145 W14 O2T7 88.9(5) . .
O134 W14 O2T7 71.3(5) . .
O3T8 W14 O2T7 78.5(5) . .
O14T W14 Na6 72.3(6) . .
O14H W14 Na6 133.3(5) . .
O145 W14 Na6 41.5(4) . .
O134 W14 Na6 131.7(4) . .
O3T8 W14 Na6 54.3(4) . .
O2T7 W14 Na6 109.8(4) . .
O15T W15 O4T7 102.5(6) . .
O15T W15 O615 100.8(6) . .
O4T7 W15 O615 99.7(6) . .
O15T W15 O145 93.7(6) . .
O4T7 W15 O145 93.4(6) . .
O615 W15 O145 157.8(6) . .
O15T W15 O2T9 97.8(6) . .
O4T7 W15 O2T9 158.3(6) . .
O615 W15 O2T9 83.6(6) . .
O145 W15 O2T9 77.8(5) . .
O15T W15 O3T7 172.2(6) . .
O4T7 W15 O3T7 81.4(6) . .
O615 W15 O3T7 85.1(6) . .
O145 W15 O3T7 79.2(5) . .
O2T9 W15 O3T7 77.6(5) . .
O15T W15 Na6 94.9(5) . .
O4T7 W15 Na6 135.4(5) . .
O615 W15 Na6 116.9(5) . .
O145 W15 Na6 44.3(4) . .
O2T9 W15 Na6 33.6(4) . .
O3T7 W15 Na6 77.7(4) . .
O16T W16 O167 100.8(6) . .
O16T W16 O168 101.1(5) . .
O167 W16 O168 94.7(5) . .
O16T W16 O3T9 93.9(5) . .
O167 W16 O3T9 94.7(5) . .
O168 W16 O3T9 160.4(5) . .
O16T W16 O2T0 90.9(5) . .
O167 W16 O2T0 168.3(5) . .
O168 W16 O2T0 84.1(5) . .
O3T9 W16 O2T0 83.3(5) . .
O16T W16 O1E1 166.1(5) . .
O167 W16 O1E1 90.3(5) . .
O168 W16 O1E1 86.3(5) . .
O3T9 W16 O1E1 76.6(5) . .
O2T0 W16 O1E1 78.1(4) . .
O16T W16 Na20 50.5(5) . .
O167 W16 Na20 51.5(5) . .
O168 W16 Na20 93.0(5) . .
O3T9 W16 Na20 106.3(5) . .
O2T0 W16 Na20 140.0(5) . .
O1E1 W16 Na20 141.7(4) . .
O17T W17 O17H 102.3(7) . .
O17T W17 O178 99.3(6) . .
O17H W17 O178 97.8(6) . .
O17T W17 O3T4 92.6(6) . .
O17H W17 O3T4 96.0(6) . .
O178 W17 O3T4 159.5(6) . .
O17T W17 O2E1 165.2(6) . .
O17H W17 O2E1 89.8(6) . .
O178 W17 O2E1 87.4(5) . .
O3T4 W17 O2E1 77.5(5) . .
O17T W17 O167 89.4(5) . .
O17H W17 O167 167.7(6) . .
O178 W17 O167 83.7(5) . .
O3T4 W17 O167 79.7(5) . .
O2E1 W17 O167 78.1(5) . .
O17T W17 Na20 41.6(5) . .
O17H W17 Na20 143.5(6) . .
O178 W17 Na20 86.3(5) . .
O3T4 W17 Na20 91.6(5) . .
O2E1 W17 Na20 126.7(5) . .
O167 W17 Na20 48.6(4) . .
O18T W18 O1E6 102.1(6) . .
O18T W18 O178 101.5(6) . .
O1E6 W18 O178 97.0(6) . .
O18T W18 O812 92.6(6) . .
O1E6 W18 O812 92.0(5) . .
O178 W18 O812 161.3(6) . .
O18T W18 O3E1 90.3(6) . .
O1E6 W18 O3E1 166.9(5) . .
O178 W18 O3E1 84.7(6) . .
O812 W18 O3E1 83.0(5) . .
O18T W18 O168 167.9(6) . .
O1E6 W18 O168 85.9(5) . .
O178 W18 O168 86.3(5) . .
O812 W18 O168 77.9(5) . .
O3E1 W18 O168 81.2(5) . .
O19H W19 O19T 101.2(6) . .
O19H W19 O190 101.4(6) . .
O19T W19 O190 94.4(6) . .
O19H W19 O2E3 94.4(6) . .
O19T W19 O2E3 92.7(6) . .
O190 W19 O2E3 161.0(5) . .
O19H W19 O1E4 89.5(6) . .
O19T W19 O1E4 169.3(6) . .
O190 W19 O1E4 83.9(5) . .
O2E3 W19 O1E4 85.9(5) . .
O19H W19 O191 168.5(6) . .
O19T W19 O191 88.3(5) . .
O190 W19 O191 84.2(5) . .
O2E3 W19 O191 78.5(5) . .
O1E4 W19 O191 81.1(5) . .
O20T W20 O20H 101.6(7) . .
O20T W20 O190 99.0(6) . .
O20H W20 O190 97.4(6) . .
O20T W20 O1L1 92.6(6) . .
O20H W20 O1L1 96.1(6) . .
O190 W20 O1L1 160.0(5) . .
O20T W20 O201 90.8(6) . .
O20H W20 O201 167.1(6) . .
O190 W20 O201 84.0(5) . .
O1L1 W20 O201 79.6(5) . .
O20T W20 O2E4 165.3(6) . .
O20H W20 O2E4 90.2(6) . .
O190 W20 O2E4 87.9(5) . .
O1L1 W20 O2E4 77.3(5) . .
O201 W20 O2E4 77.0(5) . .
O21T W21 O201 100.7(6) . .
O21T W21 O191 101.6(6) . .
O201 W21 O191 93.5(6) . .
O21T W21 O1E9 94.2(5) . .
O201 W21 O1E9 94.0(5) . .
O191 W21 O1E9 161.0(5) . .
O21T W21 O1E5 91.6(5) . .
O201 W21 O1E5 167.7(5) . .
O191 W21 O1E5 84.9(5) . .
O1E9 W21 O1E5 84.0(4) . .
O21T W21 O3E4 166.7(5) . .
O201 W21 O3E4 89.6(5) . .
O191 W21 O3E4 85.9(5) . .
O1E9 W21 O3E4 76.6(4) . .
O1E5 W21 O3E4 78.0(4) . .
O22T W22 O22H 102.1(6) . .
O22T W22 O221 101.7(6) . .
O22H W22 O221 100.3(5) . .
O22T W22 O223 92.0(6) . .
O22H W22 O223 91.8(5) . .
O221 W22 O223 159.2(5) . .
O22T W22 O2E9 98.4(5) . .
O22H W22 O2E9 156.7(5) . .
O221 W22 O2E9 86.1(5) . .
O223 W22 O2E9 76.5(5) . .
O22T W22 O1E8 170.1(5) . .
O22H W22 O1E8 80.9(5) . .
O221 W22 O1E8 86.9(5) . .
O223 W22 O1E8 78.4(5) . .
O2E9 W22 O1E8 77.1(4) . .
O22T W22 Na8 94.1(5) . .
O22H W22 Na8 133.3(4) . .
O221 W22 Na8 118.9(4) . .
O223 W22 Na8 43.6(4) . .
O2E9 W22 Na8 33.0(4) . .
O1E8 W22 Na8 77.3(3) . .
O23T W23 O23H 101.9(6) . .
O23T W23 O223 100.7(6) . .
O23H W23 O223 99.3(6) . .
O23T W23 O234 94.7(6) . .
O23H W23 O234 94.2(6) . .
O223 W23 O234 156.9(6) . .
O23T W23 O2E6 90.5(5) . .
O23H W23 O2E6 166.7(5) . .
O223 W23 O2E6 83.0(5) . .
O234 W23 O2E6 79.8(5) . .
O23T W23 O2E8 164.3(5) . .
O23H W23 O2E8 87.8(5) . .
O223 W23 O2E8 89.7(5) . .
O234 W23 O2E8 72.1(5) . .
O2E6 W23 O2E8 79.0(4) . .
O24H W24 O24T 102.3(6) . .
O24H W24 O234 102.1(6) . .
O24T W24 O234 98.7(6) . .
O24H W24 O245 98.7(6) . .
O24T W24 O245 101.6(6) . .
O234 W24 O245 147.0(5) . .
O24H W24 O3E6 168.3(5) . .
O24T W24 O3E6 88.2(6) . .
O234 W24 O3E6 81.1(5) . .
O245 W24 O3E6 73.9(5) . .
O24H W24 O2E8 89.6(5) . .
O24T W24 O2E8 166.9(5) . .
O234 W24 O2E8 73.0(5) . .
O245 W24 O2E8 81.9(5) . .
O3E6 W24 O2E8 80.6(4) . .
O25T W25 O25H 100.5(6) . .
O25T W25 O256 99.9(6) . .
O25H W25 O256 97.6(6) . .
O25T W25 O245 98.1(6) . .
O25H W25 O245 95.3(6) . .
O256 W25 O245 155.5(5) . .
O25T W25 O3E8 89.8(5) . .
O25H W25 O3E8 169.7(6) . .
O256 W25 O3E8 81.0(5) . .
O245 W25 O3E8 82.6(5) . .
O25T W25 O3E6 167.2(5) . .
O25H W25 O3E6 89.7(6) . .
O256 W25 O3E6 86.3(5) . .
O245 W25 O3E6 73.0(5) . .
O3E8 W25 O3E6 80.1(5) . .
O26H W26 O26T 102.4(6) . .
O26H W26 O256 96.2(6) . .
O26T W26 O256 99.6(6) . .
O26H W26 O1E2 95.1(6) . .
O26T W26 O1E2 90.2(6) . .
O256 W26 O1E2 163.1(5) . .
O26H W26 O267 162.9(6) . .
O26T W26 O267 94.6(6) . .
O256 W26 O267 82.2(5) . .
O1E2 W26 O267 83.3(5) . .
O26H W26 O4E6 88.1(6) . .
O26T W26 O4E6 165.4(6) . .
O256 W26 O4E6 89.2(5) . .
O1E2 W26 O4E6 78.7(5) . .
O267 W26 O4E6 74.9(5) . .
O27T W27 O27H 103.0(6) . .
O27T W27 O267 100.3(5) . .
O27H W27 O267 99.5(6) . .
O27T W27 O278 91.5(5) . .
O27H W27 O278 90.3(5) . .
O267 W27 O278 162.5(5) . .
O27T W27 O2E5 97.4(5) . .
O27H W27 O2E5 157.6(5) . .
O267 W27 O2E5 85.6(5) . .
O278 W27 O2E5 80.1(5) . .
O27T W27 O1E7 170.1(5) . .
O27H W27 O1E7 82.2(5) . .
O267 W27 O1E7 87.0(5) . .
O278 W27 O1E7 80.0(4) . .
O2E5 W27 O1E7 76.3(4) . .
O27T W27 Na3 136.8(4) . .
O27H W27 Na3 110.6(4) . .
O267 W27 Na3 48.8(4) . .
O278 W27 Na3 114.2(3) . .
O2E5 W27 Na3 57.1(4) . .
O1E7 W27 Na3 45.5(3) . .
O27T W27 Na7 36.4(4) . .
O27H W27 Na7 77.3(5) . .
O267 W27 Na7 79.6(4) . .
O278 W27 Na7 116.9(4) . .
O2E5 W27 Na7 125.1(4) . .
O1E7 W27 Na7 153.1(4) . .
Na3 W27 Na7 128.2(2) . .
O28H W28 O28T 101.8(6) . .
O28H W28 O278 100.2(6) . .
O28T W28 O278 101.6(6) . .
O28H W28 O289 91.6(6) . .
O28T W28 O289 94.0(6) . .
O278 W28 O289 157.9(5) . .
O28H W28 O1E0 167.3(5) . .
O28T W28 O1E0 89.2(6) . .
O278 W28 O1E0 83.5(5) . .
O289 W28 O1E0 81.2(5) . .
O28H W28 O2E7 89.4(5) . .
O28T W28 O2E7 161.4(5) . .
O278 W28 O2E7 90.8(5) . .
O289 W28 O2E7 70.6(5) . .
O1E0 W28 O2E7 78.4(5) . .
O29T W29 O29H 101.4(7) . .
O29T W29 O289 103.4(6) . .
O29H W29 O289 96.5(6) . .
O29T W29 O290 98.3(6) . .
O29H W29 O290 103.1(6) . .
O289 W29 O290 147.2(5) . .
O29T W29 O2E7 90.8(6) . .
O29H W29 O2E7 165.8(6) . .
O289 W29 O2E7 73.4(5) . .
O290 W29 O2E7 82.0(5) . .
O29T W29 O2E0 168.2(5) . .
O29H W29 O2E0 88.0(6) . .
O289 W29 O2E0 82.3(5) . .
O290 W29 O2E0 72.4(5) . .
O2E7 W29 O2E0 80.8(4) . .
O30T W30 O30H 101.8(6) . .
O30T W30 O301 98.6(6) . .
O30H W30 O301 98.0(6) . .
O30T W30 O290 95.9(6) . .
O30H W30 O290 96.1(6) . .
O301 W30 O290 157.3(5) . .
O30T W30 O3E7 92.9(5) . .
O30H W30 O3E7 165.2(5) . .
O301 W30 O3E7 79.0(5) . .
O290 W30 O3E7 82.8(5) . .
O30T W30 O2E0 165.7(5) . .
O30H W30 O2E0 86.8(5) . .
O301 W30 O2E0 91.4(5) . .
O290 W30 O2E0 71.7(5) . .
O3E7 W30 O2E0 78.8(4) . .
O31H W31 O31T 104.2(6) . .
O31H W31 O312 92.1(6) . .
O31T W31 O312 97.3(5) . .
O31H W31 O301 94.1(6) . .
O31T W31 O301 96.3(5) . .
O312 W31 O301 163.1(5) . .
O31H W31 O221 161.4(5) . .
O31T W31 O221 94.1(5) . .
O312 W31 O221 82.0(5) . .
O301 W31 O221 87.2(5) . .
O31H W31 O3E0 85.3(5) . .
O31T W31 O3E0 170.5(5) . .
O312 W31 O3E0 82.2(5) . .
O301 W31 O3E0 82.8(5) . .
O221 W31 O3E0 76.4(5) . .
O32T W32 O32H 102.2(7) . .
O32T W32 O312 103.5(6) . .
O32H W32 O312 98.4(6) . .
O32T W32 O324 99.2(6) . .
O32H W32 O324 95.1(6) . .
O312 W32 O324 150.4(5) . .
O32T W32 O323 90.2(6) . .
O32H W32 O323 167.1(6) . .
O312 W32 O323 82.0(5) . .
O324 W32 O323 79.1(5) . .
O32T W32 O1L2 167.2(6) . .
O32H W32 O1L2 88.0(6) . .
O312 W32 O1L2 82.3(5) . .
O324 W32 O1L2 71.9(5) . .
O323 W32 O1L2 79.3(5) . .
O33T W33 O33H 101.5(8) . .
O33T W33 O323 102.3(7) . .
O33H W33 O323 101.9(7) . .
O33T W33 O1L4 94.1(7) . .
O33H W33 O1L4 91.6(7) . .
O323 W33 O1L4 156.1(7) . .
O33T W33 O2L2 91.5(7) . .
O33H W33 O2L2 162.4(7) . .
O323 W33 O2L2 86.6(6) . .
O1L4 W33 O2L2 75.6(6) . .
O33T W33 O334 164.1(7) . .
O33H W33 O334 90.6(7) . .
O323 W33 O334 84.8(6) . .
O1L4 W33 O334 75.3(6) . .
O2L2 W33 O334 74.6(5) . .
O34T W34 O334 101.0(7) . .
O34T W34 O324 101.2(7) . .
O334 W34 O324 93.1(6) . .
O34T W34 O345 101.6(6) . .
O334 W34 O345 92.7(6) . .
O324 W34 O345 154.9(6) . .
O34T W34 O2L1 88.6(6) . .
O334 W34 O2L1 170.3(6) . .
O324 W34 O2L1 86.1(6) . .
O345 W34 O2L1 84.2(6) . .
O34T W34 O1L2 165.6(6) . .
O334 W34 O1L2 92.9(6) . .
O324 W34 O1L2 73.9(5) . .
O345 W34 O1L2 81.4(5) . .
O2L1 W34 O1L2 77.6(5) . .
O35T W35 O35H 102.1(7) . .
O35T W35 O345 96.7(6) . .
O35H W35 O345 100.4(6) . .
O35T W35 O356 101.2(6) . .
O35H W35 O356 98.9(6) . .
O345 W35 O356 150.2(5) . .
O35T W35 O3L1 91.7(6) . .
O35H W35 O3L1 164.1(6) . .
O345 W35 O3L1 85.5(5) . .
O356 W35 O3L1 70.5(5) . .
O35T W35 O3L2 163.5(6) . .
O35H W35 O3L2 93.6(6) . .
O345 W35 O3L2 85.2(5) . .
O356 W35 O3L2 71.0(5) . .
O3L1 W35 O3L2 72.0(4) . .
O35T W35 W36 118.5(5) . .
O35H W35 W36 122.0(5) . .
O345 W35 W36 112.8(4) . .
O356 W35 W36 37.4(4) . .
O3L1 W35 W36 42.8(3) . .
O3L2 W35 W36 46.8(3) . .
O36N W36 O36H 105.5(6) . .
O36N W36 O36T 102.4(6) . .
O36H W36 O36T 104.4(6) . .
O36N W36 O356 100.0(6) . .
O36H W36 O356 146.8(5) . .
O36T W36 O356 90.2(5) . .
O36N W36 O3L1 95.2(5) . .
O36H W36 O3L1 85.2(5) . .
O36T W36 O3L1 156.6(5) . .
O356 W36 O3L1 71.5(5) . .
O36N W36 O3L2 165.7(5) . .
O36H W36 O3L2 82.0(5) . .
O36T W36 O3L2 87.1(5) . .
O356 W36 O3L2 69.0(5) . .
O3L1 W36 O3L2 73.0(4) . .
O36N W36 W35 120.2(4) . .
O36H W36 W35 111.3(4) . .
O36T W36 W35 111.5(4) . .
O356 W36 W35 35.9(3) . .
O3L1 W36 W35 45.4(3) . .
O3L2 W36 W35 45.6(3) . .
O37H W37 O37T 102.6(8) . .
O37H W37 O2L4 92.7(8) . .
O37T W37 O2L4 100.2(7) . .
O37H W37 O2T2 96.9(8) . .
O37T W37 O2T2 95.0(7) . .
O2L4 W37 O2T2 159.7(7) . .
O37H W37 O378 93.7(8) . .
O37T W37 O378 161.0(7) . .
O2L4 W37 O378 88.5(7) . .
O2T2 W37 O378 73.2(6) . .
O37H W37 O1L3 169.9(7) . .
O37T W37 O1L3 86.7(6) . .
O2L4 W37 O1L3 81.5(7) . .
O2T2 W37 O1L3 86.2(6) . .
O378 W37 O1L3 77.9(6) . .
O37H W37 W38A 88.7(6) . .
O37T W37 W38A 143.0(5) . .
O2L4 W37 W38A 114.5(5) . .
O2T2 W37 W38A 48.3(5) . .
O378 W37 W38A 26.2(5) . .
O1L3 W37 W38A 86.1(4) . .
W38A W38 O38H 84.3(9) . .
W38A W38 O389 160.1(9) . 2
O38H W38 O389 106.5(9) . 2
W38A W38 O38T 85.0(9) . .
O38H W38 O38T 103.5(9) . .
O389 W38 O38T 107.9(9) 2 .
W38A W38 O378 16.6(8) . .
O38H W38 O378 96.0(8) . .
O389 W38 O378 143.7(7) 2 .
O38T W38 O378 93.8(8) . .
W38A W38 O2T2 79.0(8) . .
O38H W38 O2T2 89.0(8) . .
O389 W38 O2T2 84.4(7) 2 .
O38T W38 O2T2 158.7(8) . .
O378 W38 O2T2 67.5(6) . .
W38A W38 O2L3 91.6(8) . 2
O38H W38 O2L3 165.0(8) . 2
O389 W38 O2L3 73.6(7) 2 2
O38T W38 O2L3 90.5(8) . 2
O378 W38 O2L3 77.5(6) . 2
O2T2 W38 O2L3 76.0(5) . 2
W38A W38 W39A 124.4(7) . 2
O38H W38 W39A 147.6(7) . 2
O389 W38 W39A 41.6(6) 2 2
O38T W38 W39A 94.5(7) . 2
O378 W38 W39A 109.7(5) . 2
O2T2 W38 W39A 83.1(4) . 2
O2L3 W38 W39A 32.8(4) 2 2
W38 W38A O378 156.7(11) . .
W38 W38A O38H 75.9(9) . .
O378 W38A O38H 119.5(10) . .
W38 W38A O38T 75.4(9) . .
O378 W38A O38T 115.6(10) . .
O38H W38A O38T 99.7(9) . .
W38 W38A O2T2 85.7(8) . .
O378 W38A O2T2 77.7(8) . .
O38H W38A O2T2 89.1(8) . .
O38T W38A O2T2 156.4(8) . .
W38 W38A O389 14.8(7) . 2
O378 W38A O389 142.1(8) . 2
O38H W38A O389 84.5(8) . 2
O38T W38A O389 85.4(8) . 2
O2T2 W38A O389 73.5(6) . 2
W38 W38A O2L3 73.5(7) . 2
O378 W38A O2L3 86.3(8) . 2
O38H W38A O2L3 146.3(8) . 2
O38T W38A O2L3 86.2(8) . 2
O2T2 W38A O2L3 74.8(5) . 2
O389 W38A O2L3 62.8(6) 2 2
W38 W38A W37 126.5(7) . .
O378 W38A W37 38.5(7) . .
O38H W38A W37 100.3(7) . .
O38T W38A W37 153.5(7) . .
O2T2 W38A W37 40.9(4) . .
O389 W38A W37 113.6(5) 2 .
O2L3 W38A W37 86.7(4) 2 .
W38 W38A Na17 156.1(8) . .
O378 W38A Na17 37.4(8) . .
O38H W38A Na17 114.6(8) . .
O38T W38A Na17 81.5(7) . .
O2T2 W38A Na17 114.9(6) . .
O389 W38A Na17 158.4(6) 2 .
O2L3 W38A Na17 99.1(5) 2 .
W37 W38A Na17 74.5(4) . .
W39A W39 O39H 87.3(13) . .
W39A W39 O39T 95.1(13) . .
O39H W39 O39T 103.0(8) . .
W39A W39 O2T1 156.3(14) . .
O39H W39 O2T1 96.8(8) . .
O39T W39 O2T1 106.6(8) . .
W39A W39 O2L3 5.3(11) . .
O39H W39 O2L3 90.9(8) . .
O39T W39 O2L3 90.5(7) . .
O2T1 W39 O2L3 159.0(7) . .
W39A W39 O389 66.2(12) . .
O39H W39 O389 92.8(8) . .
O39T W39 O389 155.1(7) . .
O2T1 W39 O389 90.2(7) . .
O2L3 W39 O389 69.8(6) . .
W39A W39 O3T2 85.9(12) . 2
O39H W39 O3T2 168.9(8) . 2
O39T W39 O3T2 86.4(7) . 2
O2T1 W39 O3T2 86.1(7) . 2
O2L3 W39 O3T2 83.0(6) . 2
O389 W39 O3T2 76.4(6) . 2
W39A W39 Te1A 140.6(12) . .
O39H W39 Te1A 127.0(7) . .
O39T W39 Te1A 95.0(6) . .
O2T1 W39 Te1A 30.3(6) . .
O2L3 W39 Te1A 138.9(5) . .
O389 W39 Te1A 90.6(5) . .
O3T2 W39 Te1A 56.8(4) 2 .
W39 W39A O2L3 173.1(15) . .
W39 W39A O39H 76.1(12) . .
O2L3 W39A O39H 108.6(9) . .
W39 W39A O39T 69.1(12) . .
O2L3 W39A O39T 104.9(8) . .
O39H W39A O39T 96.6(8) . .
W39 W39A O389 100.5(13) . .
O2L3 W39A O389 84.2(8) . .
O39H W39A O389 96.5(8) . .
O39T W39A O389 160.6(8) . .
W39 W39A O3T2 80.8(12) . 2
O2L3 W39A O3T2 95.2(7) . 2
O39H W39A O3T2 155.3(8) . 2
O39T W39A O3T2 83.0(7) . 2
O389 W39A O3T2 79.0(7) . 2
W39 W39A O2T1 18.6(11) . .
O2L3 W39A O2T1 164.5(8) . .
O39H W39A O2T1 80.2(8) . .
O39T W39A O2T1 86.3(7) . .
O389 W39A O2T1 82.0(7) . .
O3T2 W39A O2T1 75.2(6) 2 .
W39 W39A W38 135.0(12) . 2
O2L3 W39A W38 50.3(6) . 2
O39H W39A W38 98.7(7) . 2
O39T W39A W38 154.1(6) . 2
O389 W39A W38 34.9(5) . 2
O3T2 W39A W38 91.4(5) 2 2
O2T1 W39A W38 116.8(5) . 2
W39 W39A Na13 104.9(12) . 6_576
O2L3 W39A Na13 77.7(6) . 6_576
O39H W39A Na13 35.6(7) . 6_576
O39T W39A Na13 87.9(6) . 6_576
O389 W39A Na13 111.0(6) . 6_576
O3T2 W39A Na13 166.8(6) 2 6_576
O2T1 W39A Na13 114.0(6) . 6_576
W38 W39A Na13 92.6(3) 2 6_576
Te1A Te1 O3T1 139.8(16) . .
Te1A Te1 O1T1 68.6(15) . .
O3T1 Te1 O1T1 99.0(8) . .
Te1A Te1 O2T1 48.9(14) . .
O3T1 Te1 O2T1 94.0(8) . .
O1T1 Te1 O2T1 87.3(7) . .
Te1 Te1A O2T1 117.1(16) . .
Te1 Te1A O1T1 95.3(15) . .
O2T1 Te1A O1T1 101.6(9) . .
Te1 Te1A O3T1 30.7(13) . .
O2T1 Te1A O3T1 89.4(9) . .
O1T1 Te1A O3T1 88.6(8) . .
Te1 Te1A W39 143.4(16) . .
O2T1 Te1A W39 32.0(6) . .
O1T1 Te1A W39 108.2(7) . .
O3T1 Te1A W39 120.3(7) . .
O3T2 Te2 O4T2 97.6(7) . .
O3T2 Te2 O2T2 90.3(7) . .
O4T2 Te2 O2T2 85.0(7) . .
O3T2 Te2 O1T2 92.4(7) . 2
O4T2 Te2 O1T2 77.7(6) . 2
O2T2 Te2 O1T2 162.7(7) . 2
O2T2 Te2A O4T2 104.5(9) . .
O2T2 Te2A O3T2 98.1(9) . .
O4T2 Te2A O3T2 96.8(8) . .
O1T3 Te3 O1T2 98.7(6) . .
O1T3 Te3 O2T3 91.8(5) . .
O1T2 Te3 O2T3 87.4(6) . .
O1T3 Te3 O4T2 84.7(5) . 2
O1T2 Te3 O4T2 75.7(6) . 2
O2T3 Te3 O4T2 161.9(5) . 2
O2T4 Te4 O1T4 95.8(6) . .
O2T4 Te4 O3T4 91.2(6) . .
O1T4 Te4 O3T4 89.0(6) . .
O3T5 Te5 O1T5 93.3(6) . .
O3T5 Te5 O2T5 99.3(6) . .
O1T5 Te5 O2T5 95.6(6) . .
O3T6 Te6 O1T6 88.6(5) . .
O3T6 Te6 O2T6 95.6(5) . .
O1T6 Te6 O2T6 95.1(6) . .
O3T6 Te6 O4T6 72.3(5) . .
O1T6 Te6 O4T6 159.6(5) . .
O2T6 Te6 O4T6 80.0(5) . .
O3T7 Te7 O1T7 93.5(6) . .
O3T7 Te7 O2T7 96.9(6) . .
O1T7 Te7 O2T7 94.7(6) . .
O3T7 Te7 Na4 40.3(4) . .
O1T7 Te7 Na4 55.6(4) . .
O2T7 Te7 Na4 86.7(4) . .
O1T8 Te8 O3T8 91.9(5) . .
O1T8 Te8 O2T8 95.5(5) . .
O3T8 Te8 O2T8 97.1(5) . .
O1T8 Te8 Na4 44.1(4) . .
O3T8 Te8 Na4 50.6(4) . .
O2T8 Te8 Na4 85.9(4) . .
O2T9 Te9 O3T9 93.5(5) . .
O2T9 Te9 O4T9 90.6(5) . .
O3T9 Te9 O4T9 95.8(5) . .
O2T9 Te9 O1T9 79.1(5) . .
O3T9 Te9 O1T9 81.9(5) . .
O4T9 Te9 O1T9 169.2(5) . .
O2T9 Te9 Na6 29.6(4) . .
O3T9 Te9 Na6 65.3(4) . .
O4T9 Te9 Na6 84.7(4) . .
O1T9 Te9 Na6 84.8(3) . .
O2T0 Te10 O1T0 87.7(5) . .
O2T0 Te10 O4T9 85.5(5) . .
O1T0 Te10 O4T9 90.5(5) . .
O2T0 Te10 O3T0 85.0(5) . .
O1T0 Te10 O3T0 90.2(5) . .
O4T9 Te10 O3T0 170.4(5) . .
O3E1 Te11 O1E1 97.1(5) . .
O3E1 Te11 O2E1 98.7(6) . .
O1E1 Te11 O2E1 98.8(5) . .
O3T0 Te12 O812 94.6(6) . .
O3T0 Te12 O1E2 89.7(5) . .
O812 Te12 O1E2 91.5(5) . .
O3E5 Te13 O1E3 90.1(5) . .
O3E5 Te13 O2E3 92.9(5) . .
O1E3 Te13 O2E3 90.6(5) . .
O1E4 Te14 O3E4 98.4(5) . .
O1E4 Te14 O2E4 98.4(5) . .
O3E4 Te14 O2E4 98.7(5) . .
O2E5 Te15 O1E5 86.6(5) . .
O2E5 Te15 O4E5 91.8(5) . .
O1E5 Te15 O4E5 85.4(5) . .
O2E5 Te15 O3E5 91.1(5) . .
O1E5 Te15 O3E5 84.1(5) . .
O4E5 Te15 O3E5 168.9(5) . .
O4E6 Te16 O2E6 92.6(5) . .
O4E6 Te16 O3E6 95.2(5) . .
O2E6 Te16 O3E6 97.5(5) . .
O4E6 Te16 O1E6 88.9(5) . .
O2E6 Te16 O1E6 81.6(5) . .
O3E6 Te16 O1E6 175.9(5) . .
O4E6 Te16 Na3 47.7(4) . .
O2E6 Te16 Na3 48.0(4) . .
O3E6 Te16 Na3 85.4(4) . .
O1E6 Te16 Na3 96.8(3) . .
O1E7 Te17 O3E7 88.4(5) . .
O1E7 Te17 O2E7 94.6(5) . .
O3E7 Te17 O2E7 94.8(5) . .
O1E7 Te17 Na19 120.4(5) . .
O3E7 Te17 Na19 140.0(5) . .
O2E7 Te17 Na19 58.6(5) . .
O1E8 Te18 O3E8 92.7(5) . .
O1E8 Te18 O2E8 96.9(5) . .
O3E8 Te18 O2E8 94.9(5) . .
O1E8 Te18 O22H 72.1(4) . .
O3E8 Te18 O22H 162.0(5) . .
O2E8 Te18 O22H 78.1(5) . .
O1E8 Te18 Na3 42.4(4) . .
O3E8 Te18 Na3 52.9(4) . .
O2E8 Te18 Na3 86.0(4) . .
O22H Te18 Na3 109.6(3) . .
O1E9 Te19 O2E9 94.7(5) . .
O1E9 Te19 O4E5 95.3(5) . .
O2E9 Te19 O4E5 89.7(5) . .
O1E9 Te19 Na8 66.1(4) . .
O2E9 Te19 Na8 30.4(4) . .
O4E5 Te19 Na8 83.0(4) . .
O1E0 Te20 O3E0 92.1(5) . .
O1E0 Te20 O2E0 99.7(5) . .
O3E0 Te20 O2E0 96.5(5) . .
O2L1 Te21 O1L1 91.1(6) . .
O2L1 Te21 O3L1 95.6(6) . .
O1L1 Te21 O3L1 88.5(5) . .
O3L2 Te22 O2L2 98.3(6) . .
O3L2 Te22 O1L2 91.9(5) . .
O2L2 Te22 O1L2 88.7(6) . .
O3L2 Te22 O3L3 83.3(5) . .
O2L2 Te22 O3L3 74.2(5) . .
O1L2 Te22 O3L3 161.3(5) . .
O3L3 Te23 O2L3 98.2(8) . 2
O3L3 Te23 O1L3 98.3(7) . .
O2L3 Te23 O1L3 96.5(7) 2 .
O3L3 Te23 O2L2 72.2(6) . .
O2L3 Te23 O2L2 170.2(7) 2 .
O1L3 Te23 O2L2 83.7(7) . .
O1L3 Te3A O3L3 94.4(8) . .
O1L3 Te3A O2L2 96.3(8) . .
O3L3 Te3A O2L2 77.6(7) . .
O1L3 Te3A O2L3 85.4(8) . 2
O3L3 Te3A O2L3 80.8(7) . 2
O2L2 Te3A O2L3 158.4(9) . 2
O3L4 Te24 O1L4 96.7(11) . .
O3L4 Te24 O2L4 92.2(11) . .
O1L4 Te24 O2L4 79.9(8) . .
O3L4 Te24 O334 95.1(11) . .
O1L4 Te24 O334 69.0(7) . .
O2L4 Te24 O334 148.7(8) . .
O1L4 Te4A O2L4 94.8(9) . .
O1L4 Te4A O3L4 95.7(9) . .
O2L4 Te4A O3L4 92.9(9) . .
W1 O1T Na1 133.0(7) . 2
W2 O2T Na2 139.0(8) . .
W9 O9T Na11 123.9(8) . .
W10 O10T Na5 114.0(6) . .
Te10 O1T0 W10 126.7(6) . .
Te10 O1T0 Na4 107.8(5) . .
W10 O1T0 Na4 89.2(4) . .
Te20 O1E0 W28 128.2(7) . .
Te11 O1E1 W16 125.2(6) . .
Te21 O1L1 W20 119.0(7) . .
Te1A O1T1 Te1 16.2(3) . .
Te1A O1T1 W4 125.7(9) . .
Te1 O1T1 W4 119.8(8) . .
Te12 O1E2 W26 123.1(6) . .
W2 O12 W1 106.4(6) . .
W12 O12T Na18 129.6(8) . .
Te22 O1L2 W32 114.7(6) . .
Te22 O1L2 W34 131.0(6) . .
W32 O1L2 W34 95.9(5) . .
Te3 O1T2 W4 131.0(8) . .
Te3 O1T2 Te2 105.5(7) . 2
W4 O1T2 Te2 111.5(7) . 2
Te13 O1E3 W11 123.9(6) . .
Te13 O1E3 Na5 111.1(5) . .
W11 O1E3 Na5 100.2(5) . .
Te3 O1T3 W2 139.4(7) . .
Te3 O1T3 W1 110.4(6) . .
W2 O1T3 W1 88.6(4) . .
Te3A O1L3 Te23 13.7(3) . .
Te3A O1L3 W37 123.3(9) . .
Te23 O1L3 W37 122.3(8) . .
Te14 O1E4 W19 139.4(7) . .
Te4 O1T4 W1 117.3(7) . .
Te4 O1T4 W2 137.1(7) . .
W1 O1T4 W2 90.4(5) . .
Te4A O1L4 W33 122.2(9) . .
Te4A O1L4 Te24 11.1(6) . .
W33 O1L4 Te24 116.5(9) . .
Te4A O1L4 Na17 119.2(9) . .
W33 O1L4 Na17 117.2(9) . .
Te24 O1L4 Na17 126.2(10) . .
Te15 O1E5 W21 124.6(5) . .
Te5 O1T5 W6 112.6(6) . .
W15 O15T Na1 173.0(8) . 2
W16 O16T Na21 137.6(9) . .
W16 O16T Na20 99.9(6) . .
Na21 O16T Na20 67.7(8) . .
Te6 O1T6 W7 126.4(7) . .
W18 O1E6 Te16 129.2(6) . .
Te17 O1E7 W27 108.7(5) . .
Te17 O1E7 Na3 125.5(6) . .
W27 O1E7 Na3 96.3(4) . .
W17 O17T Na20 112.3(8) . .
Te7 O1T7 W12 129.7(7) . .
Te7 O1T7 Na4 92.7(5) . .
W12 O1T7 Na4 120.3(5) . .
Te18 O1E8 W22 107.5(5) . .
Te18 O1E8 Na3 107.6(5) . .
W22 O1E8 Na3 132.4(5) . .
Te8 O1T8 W11 122.9(6) . .
Te8 O1T8 Na4 104.6(6) . .
W11 O1T8 Na4 111.1(5) . .
W18 O18T Na12 140.4(8) . .
Te19 O1E9 W21 130.1(6) . .
W1 O1T9 Te9 151.4(7) . .
W19 O19H Na12 138.1(8) . 1_545
Te20 O2E0 W29 123.1(6) . .
Te20 O2E0 W30 134.2(6) . .
W29 O2E0 W30 97.6(5) . .
Te10 O2T0 W16 124.2(6) . .
Te11 O2E1 W17 134.8(7) . .
W21 O21T Na21 140.6(9) . .
Te21 O2L1 W34 125.0(7) . .
Te1A O2T1 W39 117.7(10) . .
Te1A O2T1 Te1 13.9(3) . .
W39 O2T1 Te1 129.7(9) . .
Te1A O2T1 W39A 117.1(9) . .
W39 O2T1 W39A 5.1(3) . .
Te1 O2T1 W39A 129.8(8) . .
W22 O22T Na2 178.1(8) . 2
W22 O22H Na9 135.5(7) . .
W22 O22H Te18 99.2(5) . .
Na9 O22H Te18 125.0(6) . .
Te22 O2L2 Te3A 109.8(8) . .
Te22 O2L2 W33 131.2(7) . .
Te3A O2L2 W33 107.6(7) . .
Te22 O2L2 Te23 102.6(6) . .
Te3A O2L2 Te23 7.2(4) . .
W33 O2L2 Te23 113.0(6) . .
Te2A O2T2 W37 141.0(10) . .
Te2A O2T2 Te2 7.0(5) . .
W37 O2T2 Te2 147.5(8) . .
Te2A O2T2 W38A 128.2(9) . .
W37 O2T2 W38A 90.8(6) . .
Te2 O2T2 W38A 121.7(7) . .
Te2A O2T2 W38 112.9(8) . .
W37 O2T2 W38 106.0(7) . .
Te2 O2T2 W38 106.4(7) . .
W38A O2T2 W38 15.28(14) . .
Te13 O2E3 W19 119.2(7) . .
Te3 O2T3 W5 115.6(6) . .
Te3 O2T3 W3 130.3(7) . .
W5 O2T3 W3 97.8(5) . .
W39A O2L3 Te23 144.0(10) . 2
W39A O2L3 W39 1.6(4) . .
Te23 O2L3 W39 142.6(8) 2 .
W39A O2L3 W38 96.9(7) . 2
Te23 O2L3 W38 119.2(7) 2 2
W39 O2L3 W38 98.2(6) . 2
W39A O2L3 Te3A 148.8(9) . 2
Te23 O2L3 Te3A 4.9(5) 2 2
W39 O2L3 Te3A 147.5(8) . 2
W38 O2L3 Te3A 114.3(7) 2 2
W39A O2L3 W38A 111.7(8) . 2
Te23 O2L3 W38A 104.4(7) 2 2
W39 O2L3 W38A 113.0(6) . 2
W38 O2L3 W38A 14.82(13) 2 2
Te3A O2L3 W38A 99.5(6) 2 2
W2 O23 W3 155.8(9) . .
Te14 O2E4 W20 134.2(6) . .
Te4A O2L4 W37 124.4(10) . .
Te4A O2L4 Te24 10.0(5) . .
W37 O2L4 Te24 130.4(10) . .
Te4 O2T4 W3 123.4(8) . .
Te15 O2E5 W27 126.4(6) . .
Te15 O2E5 Na3 108.4(5) . .
W27 O2E5 Na3 86.5(4) . .
Te5 O2T5 W8 125.0(6) . .
Te5 O2T5 W7 134.4(7) . .
W8 O2T5 W7 96.7(5) . .
Te16 O2E6 W23 117.1(6) . .
Te16 O2E6 Na3 100.0(5) . .
W23 O2E6 Na3 131.0(5) . .
Te6 O2T6 W8 124.5(7) . .
Te6 O2T6 W9 134.6(7) . .
W8 O2T6 W9 99.7(5) . .
W26 O26T Na7 131.4(7) . .
W27 O27T Na5 145.4(7) . .
W27 O27T Na7 118.8(6) . .
Na5 O27T Na7 93.9(5) . .
Te17 O2E7 W29 124.5(6) . .
Te17 O2E7 W28 134.7(6) . .
W29 O2E7 W28 98.8(5) . .
Te7 O2T7 W13 125.5(7) . .
Te7 O2T7 W14 134.7(7) . .
W13 O2T7 W14 98.1(5) . .
W27 O27H Na19 155.6(8) . .
Te18 O2E8 W23 135.2(6) . .
Te18 O2E8 W24 124.9(6) . .
W23 O2E8 W24 97.7(5) . .
Te8 O2T8 W12 145.2(7) . .
Te8 O2T8 W13 115.8(6) . .
W12 O2T8 W13 97.8(5) . .
W29 O29T Na15 146.6(9) . .
W29 O29T Na19 117.7(8) . .
Na15 O29T Na19 94.0(8) . .
Te19 O2E9 W22 118.8(6) . .
Te19 O2E9 Na8 124.3(6) . .
W22 O2E9 Na8 116.6(6) . .
Te9 O2T9 W15 118.3(6) . .
Te9 O2T9 Na6 126.1(7) . .
W15 O2T9 Na6 115.3(6) . .
Te12 O3T0 Te10 127.0(7) . .
Te20 O3E0 W31 112.4(5) . .
W31 O31T Na10 128.6(7) . .
Te21 O3L1 W36 118.4(6) . .
Te21 O3L1 W35 137.1(6) . .
W36 O3L1 W35 91.8(5) . .
Te11 O3E1 W18 138.3(7) . .
Te1 O3T1 Te1A 9.5(4) . .
Te22 O3L2 W35 138.0(7) . .
Te22 O3L2 W36 110.7(6) . .
W35 O3L2 W36 87.6(4) . .
Te2 O3T2 Te2A 13.5(4) . .
Te2 O3T2 W39 125.0(8) . 2
Te2A O3T2 W39 124.1(8) . 2
Te2 O3T2 W39A 120.6(8) . 2
Te2A O3T2 W39A 116.5(8) . 2
W39 O3T2 W39A 13.25(16) 2 2
Te23 O3L3 Te3A 12.6(4) . .
Te23 O3L3 Te22 111.0(7) . .
Te3A O3L3 Te22 98.4(7) . .
Te23 O3L3 Na2 136.5(8) . 2
Te3A O3L3 Na2 145.6(8) . 2
Te22 O3L3 Na2 105.8(5) . 2
W33 O33T Na10 138.0(9) . .
Te14 O3E4 W21 124.9(5) . .
Te4 O3T4 W17 120.8(7) . .
W34 O34T Na16 153.5(10) . .
W3 O34 W4 134.9(8) . .
Te24 O3L4 Te4A 10.9(5) . .
Te13 O3E5 Te15 126.1(6) . .
W35 O35H Na1 136.9(8) . .
W3 O35 W5 116.5(8) . .
Te5 O3T5 W9 131.7(7) . .
W36 O36T Na2 132.5(7) . 2
Te16 O3E6 W25 145.5(7) . .
Te16 O3E6 W24 114.6(6) . .
W25 O3E6 W24 97.9(5) . .
Te6 O3T6 W10 107.9(6) . .
Te6 O3T6 Na4 129.1(6) . .
W10 O3T6 Na4 96.5(5) . .
Te7 O3T7 W15 107.5(6) . .
Te7 O3T7 Na4 110.9(6) . .
W15 O3T7 Na4 130.9(6) . .
Te17 O3E7 W30 125.3(6) . .
W37 O37T Na1 137.9(8) . .
Te18 O3E8 W25 127.5(6) . .
Te18 O3E8 Na3 95.4(5) . .
W25 O3E8 Na3 121.4(5) . .
Te8 O3T8 W14 118.7(6) . .
Te8 O3T8 Na4 97.1(5) . .
W14 O3T8 Na4 132.2(6) . .
Te8 O3T8 Na6 142.2(6) . .
W14 O3T8 Na6 90.4(5) . .
Na4 O3T8 Na6 76.4(4) . .
W38 O38T W38A 19.6(3) . .
W38 O38H W38A 19.8(3) . .
Te9 O3T9 W16 129.2(7) . .
W39 O39T W39A 15.8(2) . .
W39 O39T Na2 142.6(9) . .
W39A O39T Na2 132.5(8) . .
W39 O39H W39A 16.6(2) . .
W39 O39H Na13 132.2(10) . 6_576
W39A O39H Na13 119.5(10) . 6_576
Te2A O4T2 Te2 14.1(3) . .
Te2A O4T2 Te3 114.8(7) . 2
Te2 O4T2 Te3 101.1(6) . 2
Te2A O4T2 Na1 133.0(8) . .
Te2 O4T2 Na1 142.3(8) . .
Te3 O4T2 Na1 107.1(6) 2 .
Te19 O4E5 Te15 125.0(6) . .
Te19 O4E5 Na3 124.6(5) . .
Te15 O4E5 Na3 102.3(5) . .
W4 O45 W5 152.2(9) . .
Te16 O4E6 W26 127.2(7) . .
Te16 O4E6 Na3 100.4(6) . .
W26 O4E6 Na3 107.9(5) . .
W10 O4T6 Na11 139.8(7) . .
W10 O4T6 Te6 98.0(5) . .
Na11 O4T6 Te6 113.5(6) . .
W15 O4T7 Na14 142.3(9) . .
Te9 O4T9 Te10 125.0(6) . .
Te9 O4T9 Na4 122.7(5) . .
Te10 O4T9 Na4 102.4(5) . .
W5 O56 W6 147.7(8) . .
W7 O67 W6 140.5(8) . .
W8 O78 W7 118.2(7) . .
W8 O89 W9 115.9(7) . .
W10 O101 W11 144.7(7) . .
W10 O101 Na4 98.0(5) . .
W11 O101 Na4 105.1(5) . .
W12 O112 W11 145.8(7) . .
W13 O123 W12 114.7(7) . .
W13 O134 W14 115.1(7) . .
W14 O145 W15 142.5(7) . .
W14 O145 Na6 110.9(6) . .
W15 O145 Na6 103.1(6) . .
W16 O167 W17 146.7(7) . .
W16 O167 Na20 97.0(6) . .
W17 O167 Na20 95.5(6) . .
W16 O168 W18 143.6(7) . .
W18 O178 W17 158.3(8) . .
W20 O190 W19 158.1(8) . .
W21 O191 W19 146.4(7) . .
W21 O201 W20 146.9(7) . .
W22 O221 W31 152.5(7) . .
W23 O223 W22 140.3(7) . .
W23 O223 Na8 113.0(6) . .
W22 O223 Na8 103.4(6) . .
W24 O234 W23 115.6(6) . .
W24 O245 W25 114.5(6) . .
W26 O256 W25 145.7(7) . .
W27 O267 W26 141.8(7) . .
W27 O267 Na3 100.8(5) . .
W26 O267 Na3 108.4(5) . .
W28 O278 W27 140.7(6) . .
W29 O289 W28 115.9(6) . .
W29 O290 W30 117.7(6) . .
W30 O301 W31 138.5(7) . .
W32 O312 W31 146.1(7) . .
W33 O323 W32 153.0(8) . .
W34 O324 W32 117.8(7) . .
W34 O334 W33 134.3(8) . .
W34 O334 Te24 116.0(7) . .
W33 O334 Te24 96.6(6) . .
W35 O345 W34 156.3(8) . .
W35 O356 W36 106.7(6) . .
W38A O378 W38 6.7(3) . .
W38A O378 W37 115.4(10) . .
W38 O378 W37 111.8(8) . .
W38A O378 Na17 122.9(11) . .
W38 O378 Na17 128.0(9) . .
W37 O378 Na17 118.8(9) . .
W38 O389 W39A 103.5(9) 2 .
W38 O389 W39 116.7(9) 2 .
W39A O389 W39 13.29(19) . .
W38 O389 W38A 5.1(2) 2 2
W39A O389 W38A 100.4(7) . 2
W39 O389 W38A 113.6(8) . 2
W15 O615 W6 149.2(8) . .
Te12 O812 W18 117.7(7) . .
W9 O910 W10 139.2(7) . .
O37T Na1 O1T 174.2(7) . 2
O37T Na1 O15T 97.8(6) . 2
O1T Na1 O15T 83.5(5) 2 2
O37T Na1 O4T2 78.1(5) . .
O1T Na1 O4T2 107.7(6) 2 .
O15T Na1 O4T2 80.9(5) 2 .
O37T Na1 O35H 82.0(6) . .
O1T Na1 O35H 92.7(5) 2 .
O15T Na1 O35H 127.2(6) 2 .
O4T2 Na1 O35H 147.7(6) . .
O37T Na1 O6W 101.4(6) . .
O1T Na1 O6W 79.9(5) 2 .
O15T Na1 O6W 148.0(6) 2 .
O4T2 Na1 O6W 78.5(5) . .
O35H Na1 O6W 80.9(5) . .
O39T Na2 O36T 174.1(7) . 2
O39T Na2 O22T 97.9(6) . 2
O36T Na2 O22T 83.8(5) 2 2
O39T Na2 O3L3 77.2(6) . 2
O36T Na2 O3L3 108.7(6) 2 2
O22T Na2 O3L3 85.2(5) 2 2
O39T Na2 O6W 99.4(6) . 2
O36T Na2 O6W 81.1(5) 2 2
O22T Na2 O6W 152.9(6) 2 2
O3L3 Na2 O6W 78.6(5) 2 2
O39T Na2 O2T 82.7(6) . .
O36T Na2 O2T 91.6(5) 2 .
O22T Na2 O2T 122.4(6) 2 .
O3L3 Na2 O2T 148.0(6) 2 .
O6W Na2 O2T 80.5(5) 2 .
O1E7 Na3 O1E8 80.0(4) . .
O1E7 Na3 O2E6 148.0(5) . .
O1E8 Na3 O2E6 80.5(4) . .
O1E7 Na3 O4E6 117.3(5) . .
O1E8 Na3 O4E6 133.0(5) . .
O2E6 Na3 O4E6 62.0(4) . .
O1E7 Na3 O5W 125.3(5) . .
O1E8 Na3 O5W 113.1(5) . .
O2E6 Na3 O5W 85.8(4) . .
O4E6 Na3 O5W 92.5(5) . .
O1E7 Na3 O267 64.0(4) . .
O1E8 Na3 O267 139.2(5) . .
O2E6 Na3 O267 120.7(5) . .
O4E6 Na3 O267 59.2(4) . .
O5W Na3 O267 103.4(5) . .
O1E7 Na3 O3E8 64.7(4) . .
O1E8 Na3 O3E8 60.2(4) . .
O2E6 Na3 O3E8 83.6(4) . .
O4E6 Na3 O3E8 86.9(4) . .
O5W Na3 O3E8 168.3(5) . .
O267 Na3 O3E8 86.3(4) . .
O1E7 Na3 O4E5 66.8(4) . .
O1E8 Na3 O4E5 67.5(4) . .
O2E6 Na3 O4E5 126.8(5) . .
O4E6 Na3 O4E5 158.7(5) . .
O5W Na3 O4E5 70.5(4) . .
O267 Na3 O4E5 111.1(4) . .
O3E8 Na3 O4E5 112.3(4) . .
O1E7 Na3 O2E5 57.0(4) . .
O1E8 Na3 O2E5 119.2(4) . .
O2E6 Na3 O2E5 154.4(4) . .
O4E6 Na3 O2E5 105.7(4) . .
O5W Na3 O2E5 71.8(4) . .
O267 Na3 O2E5 56.0(4) . .
O3E8 Na3 O2E5 119.6(4) . .
O4E5 Na3 O2E5 57.5(4) . .
O1E7 Na3 Te16 133.1(4) . .
O1E8 Na3 Te16 103.5(3) . .
O2E6 Na3 Te16 32.0(3) . .
O4E6 Na3 Te16 31.8(3) . .
O5W Na3 Te16 96.8(3) . .
O267 Na3 Te16 89.0(3) . .
O3E8 Na3 Te16 76.6(3) . .
O4E5 Na3 Te16 158.0(4) . .
O2E5 Na3 Te16 137.0(3) . .
O1E7 Na3 W27 38.2(3) . .
O1E8 Na3 W27 118.2(3) . .
O2E6 Na3 W27 150.5(4) . .
O4E6 Na3 W27 89.7(4) . .
O5W Na3 W27 104.9(4) . .
O267 Na3 W27 30.5(3) . .
O3E8 Na3 W27 86.8(3) . .
O4E5 Na3 W27 82.7(3) . .
O2E5 Na3 W27 36.4(3) . .
Te16 Na3 W27 118.5(2) . .
O1E7 Na3 Te18 76.7(3) . .
O1E8 Na3 Te18 30.0(3) . .
O2E6 Na3 Te18 73.7(3) . .
O4E6 Na3 Te18 107.4(4) . .
O5W Na3 Te18 139.2(4) . .
O267 Na3 Te18 117.4(4) . .
O3E8 Na3 Te18 31.7(2) . .
O4E5 Na3 Te18 93.9(3) . .
O2E5 Na3 Te18 131.7(3) . .
Te16 Na3 Te18 84.18(16) . .
W27 Na3 Te18 110.32(19) . .
O3T7 Na4 O1T8 130.0(5) . .
O3T7 Na4 O3T6 79.0(5) . .
O1T8 Na4 O3T6 116.7(5) . .
O3T7 Na4 O3W 115.9(5) . .
O1T8 Na4 O3W 89.9(5) . .
O3T6 Na4 O3W 131.1(5) . .
O3T7 Na4 O3T8 78.0(4) . .
O1T8 Na4 O3T8 61.8(4) . .
O3T6 Na4 O3T8 143.7(5) . .
O3W Na4 O3T8 84.4(5) . .
O3T7 Na4 O101 138.4(5) . .
O1T8 Na4 O101 59.5(4) . .
O3T6 Na4 O101 64.6(4) . .
O3W Na4 O101 103.4(5) . .
O3T8 Na4 O101 120.7(5) . .
O3T7 Na4 O4T9 69.9(4) . .
O1T8 Na4 O4T9 159.3(5) . .
O3T6 Na4 O4T9 68.7(4) . .
O3W Na4 O4T9 73.8(4) . .
O3T8 Na4 O4T9 126.9(5) . .
O101 Na4 O4T9 111.3(4) . .
O3T7 Na4 O1T0 122.0(5) . .
O1T8 Na4 O1T0 105.1(4) . .
O3T6 Na4 O1T0 58.8(4) . .
O3W Na4 O1T0 75.6(4) . .
O3T8 Na4 O1T0 156.4(5) . .
O101 Na4 O1T0 54.3(4) . .
O4T9 Na4 O1T0 59.2(4) . .
O3T7 Na4 O1T7 59.3(4) . .
O1T8 Na4 O1T7 85.4(4) . .
O3T6 Na4 O1T7 62.1(4) . .
O3W Na4 O1T7 166.4(5) . .
O3T8 Na4 O1T7 82.1(4) . .
O101 Na4 O1T7 85.2(4) . .
O4T9 Na4 O1T7 113.3(4) . .
O1T0 Na4 O1T7 118.0(4) . .
O3T7 Na4 Te8 101.1(4) . .
O1T8 Na4 Te8 31.2(3) . .
O3T6 Na4 Te8 130.1(4) . .
O3W Na4 Te8 94.3(4) . .
O3T8 Na4 Te8 32.3(3) . .
O101 Na4 Te8 88.5(3) . .
O4T9 Na4 Te8 158.5(4) . .
O1T0 Na4 Te8 136.0(3) . .
O1T7 Na4 Te8 75.2(3) . .
O3T7 Na4 W10 117.3(4) . .
O1T8 Na4 W10 90.2(4) . .
O3T6 Na4 W10 38.3(3) . .
O3W Na4 W10 108.4(4) . .
O3T8 Na4 W10 149.8(4) . .
O101 Na4 W10 30.8(3) . .
O4T9 Na4 W10 83.3(3) . .
O1T0 Na4 W10 36.1(3) . .
O1T7 Na4 W10 84.4(3) . .
Te8 Na4 W10 117.8(2) . .
O3T7 Na4 Na6 77.6(4) . .
O1T8 Na4 Na6 100.5(4) . .
O3T6 Na4 Na6 142.9(4) . .
O3W Na4 Na6 43.2(4) . .
O3T8 Na4 Na6 55.8(4) . .
O101 Na4 Na6 144.0(4) . .
O4T9 Na4 Na6 76.4(4) . .
O1T0 Na4 Na6 112.7(4) . .
O1T7 Na4 Na6 125.3(4) . .
Te8 Na4 Na6 82.7(3) . .
W10 Na4 Na6 148.8(3) . .
O27T Na5 O10T 108.3(5) . .
O27T Na5 O9W 71.2(5) . 7_465
O10T Na5 O9W 90.5(6) . 7_465
O27T Na5 O2W 80.0(5) . .
O10T Na5 O2W 84.8(5) . .
O9W Na5 O2W 147.7(6) 7_465 .
O27T Na5 O4W 78.0(5) . .
O10T Na5 O4W 167.9(6) . .
O9W Na5 O4W 81.6(6) 7_465 .
O2W Na5 O4W 106.8(6) . .
O27T Na5 O1E3 125.0(5) . .
O10T Na5 O1E3 113.8(5) . .
O9W Na5 O1E3 139.0(6) 7_465 .
O2W Na5 O1E3 70.5(5) . .
O4W Na5 O1E3 68.2(5) . .
O27T Na5 W10 128.0(4) . .
O10T Na5 W10 27.4(3) . .
O9W Na5 W10 113.8(5) 7_465 .
O2W Na5 W10 73.2(4) . .
O4W Na5 W10 152.2(5) . .
O1E3 Na5 W10 86.4(3) . .
O27T Na5 Na7 43.9(4) . .
O10T Na5 Na7 75.3(4) . .
O9W Na5 Na7 43.2(5) 7_465 .
O2W Na5 Na7 105.1(5) . .
O4W Na5 Na7 104.3(4) . .
O1E3 Na5 Na7 168.8(4) . .
W10 Na5 Na7 102.4(3) . .
O27T Na5 W11 157.8(4) . .
O10T Na5 W11 87.5(4) . .
O9W Na5 W11 125.6(5) 7_465 .
O2W Na5 W11 86.2(4) . .
O4W Na5 W11 89.7(4) . .
O1E3 Na5 W11 32.9(3) . .
W10 Na5 W11 62.52(13) . .
Na7 Na5 W11 158.2(3) . .
O2T9 Na6 O17W 171.9(8) . .
O2T9 Na6 O3W 95.3(6) . .
O17W Na6 O3W 91.7(7) . .
O2T9 Na6 O14W 103.5(7) . .
O17W Na6 O14W 80.8(7) . .
O3W Na6 O14W 87.0(7) . .
O2T9 Na6 O145 63.5(5) . .
O17W Na6 O145 109.1(7) . .
O3W Na6 O145 123.7(6) . .
O14W Na6 O145 146.2(7) . .
O2T9 Na6 O13W 88.9(6) . .
O17W Na6 O13W 84.7(7) . .
O3W Na6 O13W 171.2(7) . .
O14W Na6 O13W 84.4(7) . .
O145 Na6 O13W 65.2(5) . .
O2T9 Na6 O3T8 98.1(6) . .
O17W Na6 O3T8 79.0(6) . .
O3W Na6 O3T8 81.0(5) . .
O14W Na6 O3T8 156.1(7) . .
O145 Na6 O3T8 54.6(4) . .
O13W Na6 O3T8 106.2(6) . .
O2T9 Na6 Na4 71.6(4) . .
O17W Na6 Na4 110.8(6) . .
O3W Na6 Na4 47.1(4) . .
O14W Na6 Na4 131.4(6) . .
O145 Na6 Na4 76.6(4) . .
O13W Na6 Na4 141.7(6) . .
O3T8 Na6 Na4 47.8(3) . .
O2T9 Na6 W15 31.1(4) . .
O17W Na6 W15 141.2(6) . .
O3W Na6 W15 113.9(5) . .
O14W Na6 W15 126.7(6) . .
O145 Na6 W15 32.5(3) . .
O13W Na6 W15 73.3(4) . .
O3T8 Na6 W15 77.1(3) . .
Na4 Na6 W15 73.3(2) . .
O2T9 Na6 Te9 24.2(3) . .
O17W Na6 Te9 163.5(6) . .
O3W Na6 Te9 78.1(4) . .
O14W Na6 Te9 85.7(5) . .
O145 Na6 Te9 87.4(4) . .
O13W Na6 Te9 103.4(5) . .
O3T8 Na6 Te9 111.6(4) . .
Na4 Na6 Te9 71.5(2) . .
W15 Na6 Te9 55.23(16) . .
O2T9 Na6 W14 89.6(5) . .
O17W Na6 W14 83.7(5) . .
O3W Na6 W14 115.9(5) . .
O14W Na6 W14 152.7(6) . .
O145 Na6 W14 27.6(3) . .
O13W Na6 W14 71.8(5) . .
O3T8 Na6 W14 35.3(3) . .
Na4 Na6 W14 75.4(3) . .
W15 Na6 W14 59.47(18) . .
Te9 Na6 W14 112.4(3) . .
O20W Na7 O8W 153.5(9) . .
O20W Na7 O9W 97.9(8) . 7_465
O8W Na7 O9W 108.3(7) . 7_465
O20W Na7 O21W 84.6(9) . 7_465
O8W Na7 O21W 88.6(8) . 7_465
O9W Na7 O21W 96.8(8) 7_465 7_465
O20W Na7 O27T 92.8(7) . .
O8W Na7 O27T 99.4(6) . .
O9W Na7 O27T 70.3(6) 7_465 .
O21W Na7 O27T 166.3(9) 7_465 .
O20W Na7 O26T 77.5(7) . .
O8W Na7 O26T 78.2(6) . .
O9W Na7 O26T 164.0(7) 7_465 .
O21W Na7 O26T 98.1(8) 7_465 .
O27T Na7 O26T 94.4(5) . .
O20W Na7 Na5 122.8(7) . .
O8W Na7 Na5 80.6(5) . .
O9W Na7 Na5 43.7(5) 7_465 .
O21W Na7 Na5 130.0(8) 7_465 .
O27T Na7 Na5 42.2(4) . .
O26T Na7 Na5 126.4(5) . .
O20W Na7 W27 77.9(6) . .
O8W Na7 W27 104.3(5) . .
O9W Na7 W27 92.0(5) 7_465 .
O21W Na7 W27 161.3(8) 7_465 .
O27T Na7 W27 24.8(3) . .
O26T Na7 W27 72.0(4) . .
Na5 Na7 W27 66.6(2) . .
O2E9 Na8 O12W 168.3(8) . .
O2E9 Na8 O16W 105.2(7) . .
O12W Na8 O16W 83.2(7) . .
O2E9 Na8 O5W 96.5(6) . .
O12W Na8 O5W 91.9(6) . .
O16W Na8 O5W 87.5(7) . .
O2E9 Na8 O24W 86.7(6) . .
O12W Na8 O24W 85.9(7) . .
O16W Na8 O24W 84.9(7) . .
O5W Na8 O24W 172.3(7) . .
O2E9 Na8 O223 63.1(5) . .
O12W Na8 O223 105.4(7) . .
O16W Na8 O223 147.9(7) . .
O5W Na8 O223 122.3(6) . .
O24W Na8 O223 65.5(5) . .
O2E9 Na8 Na20 149.4(7) . .
O12W Na8 Na20 37.6(6) . .
O16W Na8 Na20 45.7(6) . .
O5W Na8 Na20 91.7(5) . .
O24W Na8 Na20 82.1(6) . .
O223 Na8 Na20 134.0(6) . .
O2E9 Na8 Na3 73.3(4) . .
O12W Na8 Na3 107.3(6) . .
O16W Na8 Na3 132.3(6) . .
O5W Na8 Na3 46.8(4) . .
O24W Na8 Na3 140.9(6) . .
O223 Na8 Na3 75.5(4) . .
Na20 Na8 Na3 130.5(5) . .
O2E9 Na8 Te19 25.4(3) . .
O12W Na8 Te19 166.3(6) . .
O16W Na8 Te19 86.4(6) . .
O5W Na8 Te19 78.7(4) . .
O24W Na8 Te19 102.0(5) . .
O223 Na8 Te19 88.1(4) . .
Na20 Na8 Te19 131.8(5) . .
Na3 Na8 Te19 73.6(2) . .
O2E9 Na8 W22 30.4(3) . .
O12W Na8 W22 138.0(6) . .
O16W Na8 W22 128.0(6) . .
O5W Na8 W22 113.9(5) . .
O24W Na8 W22 72.1(4) . .
O223 Na8 W22 32.9(3) . .
Na20 Na8 W22 154.2(5) . .
Na3 Na8 W22 74.0(2) . .
Te19 Na8 W22 55.64(16) . .
O2E9 Na8 Na21 113.5(6) . .
O12W Na8 Na21 76.7(6) . .
O16W Na8 Na21 17.0(6) . .
O5W Na8 Na21 72.3(6) . .
O24W Na8 Na21 100.0(6) . .
O223 Na8 Na21 164.8(6) . .
Na20 Na8 Na21 42.0(5) . .
Na3 Na8 Na21 118.7(5) . .
Te19 Na8 Na21 90.8(4) . .
W22 Na8 Na21 141.0(5) . .
O22H Na9 O1W 82.5(6) . 5_575
O22H Na9 O18W 90.4(7) . 5_575
O1W Na9 O18W 100.0(7) 5_575 5_575
O22H Na9 O19W 86.2(6) . .
O1W Na9 O19W 167.4(8) 5_575 .
O18W Na9 O19W 85.6(8) 5_575 .
O22H Na9 O11W 173.1(8) . 5_575
O1W Na9 O11W 92.0(6) 5_575 5_575
O18W Na9 O11W 94.7(7) 5_575 5_575
O19W Na9 O11W 98.8(7) . 5_575
O22H Na9 O7W 93.2(6) . .
O1W Na9 O7W 84.2(6) 5_575 .
O18W Na9 O7W 174.8(8) 5_575 .
O19W Na9 O7W 90.8(7) . .
O11W Na9 O7W 82.1(6) 5_575 .
O22H Na9 Na13 134.3(6) . 5_575
O1W Na9 Na13 81.1(5) 5_575 5_575
O18W Na9 Na13 134.4(7) 5_575 5_575
O19W Na9 Na13 103.1(7) . 5_575
O11W Na9 Na13 40.0(5) 5_575 5_575
O7W Na9 Na13 42.9(5) . 5_575
O31T Na10 O10W 94.7(6) . 5_575
O31T Na10 O22W 91.0(7) . .
O10W Na10 O22W 80.2(7) 5_575 .
O31T Na10 O50H 175.1(13) . .
O10W Na10 O50H 89.1(12) 5_575 .
O22W Na10 O50H 92.7(12) . .
O31T Na10 O50W 148.5(12) . .
O10W Na10 O50W 102.3(11) 5_575 .
O22W Na10 O50W 117.7(12) . .
O50H Na10 O50W 26.9(13) . .
O31T Na10 O15W 83.5(6) . 5_575
O10W Na10 O15W 80.5(6) 5_575 5_575
O22W Na10 O15W 159.4(8) . 5_575
O50H Na10 O15W 94.1(12) . 5_575
O50W Na10 O15W 73.6(11) . 5_575
O31T Na10 O33T 91.5(6) . .
O10W Na10 O33T 153.6(7) 5_575 .
O22W Na10 O33T 74.1(7) . .
O50H Na10 O33T 86.4(12) . .
O50W Na10 O33T 84.9(11) . .
O15W Na10 O33T 125.7(7) 5_575 .
O31T Na10 Na13 79.7(5) . 5_575
O10W Na10 Na13 110.3(5) 5_575 5_575
O22W Na10 Na13 166.3(7) . 5_575
O50H Na10 Na13 96.1(11) . 5_575
O50W Na10 Na13 69.6(11) . 5_575
O15W Na10 Na13 29.9(5) 5_575 5_575
O33T Na10 Na13 96.0(6) . 5_575
O23W Na11 O4T6 85.1(7) 7_465 .
O23W Na11 O28W 118.1(9) 7_465 7_465
O4T6 Na11 O28W 131.8(9) . 7_465
O23W Na11 O26W 140.0(9) 7_465 .
O4T6 Na11 O26W 81.3(7) . .
O28W Na11 O26W 98.7(8) 7_465 .
O23W Na11 O4W 91.2(7) 7_465 7_465
O4T6 Na11 O4W 140.6(8) . 7_465
O28W Na11 O4W 84.0(8) 7_465 7_465
O26W Na11 O4W 76.8(7) . 7_465
O23W Na11 O9T 80.1(6) 7_465 .
O4T6 Na11 O9T 79.3(6) . .
O28W Na11 O9T 65.7(7) 7_465 .
O26W Na11 O9T 132.9(7) . .
O4W Na11 O9T 138.6(7) 7_465 .
O18T Na12 O29W 92.6(8) . .
O18T Na12 O31W 89.9(8) . 1_565
O29W Na12 O31W 94.5(10) . 1_565
O18T Na12 O32W 166.8(10) . 1_565
O29W Na12 O32W 100.6(10) . 1_565
O31W Na12 O32W 88.7(9) 1_565 1_565
O18T Na12 O37W 83.6(9) . .
O29W Na12 O37W 81.8(10) . .
O31W Na12 O37W 172.4(11) 1_565 .
O32W Na12 O37W 98.6(10) 1_565 .
O18T Na12 O19H 74.8(6) . 1_565
O29W Na12 O19H 167.3(9) . 1_565
O31W Na12 O19H 86.8(8) 1_565 1_565
O32W Na12 O19H 92.0(8) 1_565 1_565
O37W Na12 O19H 95.3(9) . 1_565
O11W Na13 O15W 94.1(9) . .
O11W Na13 O7W 87.4(8) . 5_575
O15W Na13 O7W 82.6(8) . 5_575
O11W Na13 O39H 80.1(8) . 6_575
O15W Na13 O39H 170.4(11) . 6_575
O7W Na13 O39H 89.4(8) 5_575 6_575
O11W Na13 Na9 43.8(6) . 5_575
O15W Na13 Na9 80.7(7) . 5_575
O7W Na13 Na9 44.6(5) 5_575 5_575
O39H Na13 Na9 89.9(7) 6_575 5_575
O11W Na13 W39A 98.3(7) . 6_575
O15W Na13 W39A 152.1(9) . 6_575
O7W Na13 W39A 73.3(6) 5_575 6_575
O39H Na13 W39A 25.0(5) 6_575 6_575
Na9 Na13 W39A 91.3(5) 5_575 6_575
O11W Na13 Na10 124.8(8) . 5_575
O15W Na13 Na10 34.6(5) . 5_575
O7W Na13 Na10 71.4(6) 5_575 5_575
O39H Na13 Na10 146.2(8) 6_575 5_575
Na9 Na13 Na10 94.8(5) 5_575 5_575
W39A Na13 Na10 121.3(5) 6_575 5_575
O38W Na14 O33W 92.5(13) . .
O38W Na14 O4T7 90.2(11) . .
O33W Na14 O4T7 90.1(10) . .
O38W Na14 O27W 92.1(12) . .
O33W Na14 O27W 174.7(12) . .
O4T7 Na14 O27W 87.3(8) . .
O38W Na14 O30W 94.2(12) . 2
O33W Na14 O30W 94.3(11) . 2
O4T7 Na14 O30W 173.7(11) . 2
O27W Na14 O30W 88.0(10) . 2
O38W Na14 O25W 177.3(13) . .
O33W Na14 O25W 84.8(10) . .
O4T7 Na14 O25W 89.4(7) . .
O27W Na14 O25W 90.6(9) . .
O30W Na14 O25W 86.4(9) 2 .
O29T Na15 O48W 96.6(12) . 7_465
O29T Na15 O52W 87.6(12) . .
O48W Na15 O52W 79.2(14) 7_465 .
O29T Na15 O35W 82.2(10) . .
O48W Na15 O35W 93.9(13) 7_465 .
O52W Na15 O35W 166.9(15) . .
O29T Na15 Na18 84.9(7) . 7_465
O48W Na15 Na18 45.0(10) 7_465 7_465
O52W Na15 Na18 121.9(12) . 7_465
O35W Na15 Na18 49.3(8) . 7_465
O29T Na15 Na19 47.2(6) . .
O48W Na15 Na19 59.0(11) 7_465 .
O52W Na15 Na19 105.9(12) . .
O35W Na15 Na19 61.1(9) . .
Na18 Na15 Na19 38.4(5) 7_465 .
O47W Na16 O49W 151.5(16) 2_545 1_545
O47W Na16 O34T 92.1(12) 2_545 .
O49W Na16 O34T 93.9(12) 1_545 .
O47W Na16 O42W 97.0(13) 2_545 2_545
O49W Na16 O42W 87.3(13) 1_545 2_545
O34T Na16 O42W 158.7(13) . 2_545
O46W Na17 O378 111.5(11) 3_545 .
O46W Na17 O1L4 122.7(11) 3_545 .
O378 Na17 O1L4 85.6(8) . .
O46W Na17 W38A 109.6(10) 3_545 .
O378 Na17 W38A 19.7(4) . .
O1L4 Na17 W38A 102.4(7) . .
O36W Na18 O34W 167.8(15) 7_465 .
O36W Na18 Na19 30.0(11) 7_465 7_465
O34W Na18 Na19 162.0(12) . 7_465
O36W Na18 O48W 113.8(15) 7_465 .
O34W Na18 O48W 77.4(13) . .
Na19 Na18 O48W 84.8(12) 7_465 .
O36W Na18 O12T 80.8(12) 7_465 .
O34W Na18 O12T 88.0(10) . .
Na19 Na18 O12T 110.0(9) 7_465 .
O48W Na18 O12T 165.3(12) . .
O36W Na18 O39W 98.7(15) 7_465 .
O34W Na18 O39W 87.0(13) . .
Na19 Na18 O39W 89.3(13) 7_465 .
O48W Na18 O39W 85.3(14) . .
O12T Na18 O39W 95.0(12) . .
O36W Na18 O35W 78.6(13) 7_465 7_465
O34W Na18 O35W 97.5(11) . 7_465
Na19 Na18 O35W 83.9(10) 7_465 7_465
O48W Na18 O35W 87.6(12) . 7_465
O12T Na18 O35W 93.4(9) . 7_465
O39W Na18 O35W 170.6(13) . 7_465
O36W Na18 Na15 94.7(12) 7_465 7_465
O34W Na18 Na15 90.3(9) . 7_465
Na19 Na18 Na15 78.0(8) 7_465 7_465
O48W Na18 Na15 43.1(10) . 7_465
O12T Na18 Na15 137.5(8) . 7_465
O39W Na18 Na15 127.3(12) . 7_465
O35W Na18 Na15 44.8(7) 7_465 7_465
O36W Na19 Na18 45.9(17) . 7_465
O36W Na19 O29T 116(2) . .
Na18 Na19 O29T 101.7(10) 7_465 .
O36W Na19 O27H 86.8(19) . .
Na18 Na19 O27H 130.0(11) 7_465 .
O29T Na19 O27H 115.5(9) . .
O36W Na19 Te17 128(2) . .
Na18 Na19 Te17 173.8(11) 7_465 .
O29T Na19 Te17 80.6(7) . .
O27H Na19 Te17 44.6(4) . .
O36W Na19 Na15 92.2(19) . .
Na18 Na19 Na15 63.7(7) 7_465 .
O29T Na19 Na15 38.9(5) . .
O27H Na19 Na15 149.1(9) . .
Te17 Na19 Na15 119.2(7) . .
O12W Na20 O51W 78.1(12) . .
O12W Na20 O16W 83.8(9) . .
O51W Na20 O16W 91.7(12) . .
O12W Na20 O17T 87.9(8) . .
O51W Na20 O17T 76.7(11) . .
O16W Na20 O17T 167.0(10) . .
O12W Na20 O16T 86.2(8) . .
O51W Na20 O16T 156.8(13) . .
O16W Na20 O16T 69.3(7) . .
O17T Na20 O16T 120.2(8) . .
O12W Na20 O167 97.9(9) . .
O51W Na20 O167 138.3(12) . .
O16W Na20 O167 129.5(9) . .
O17T Na20 O167 61.6(6) . .
O16T Na20 O167 60.5(5) . .
O12W Na20 Na21 116.9(10) . .
O51W Na20 Na21 123.6(13) . .
O16W Na20 Na21 43.2(8) . .
O17T Na20 Na21 149.4(10) . .
O16T Na20 Na21 49.9(7) . .
O167 Na20 Na21 95.5(8) . .
O12W Na20 W16 87.7(7) . .
O51W Na20 W16 161.3(12) . .
O16W Na20 W16 98.9(7) . .
O17T Na20 W16 90.7(6) . .
O16T Na20 W16 29.6(3) . .
O167 Na20 W16 31.5(3) . .
Na21 Na20 W16 73.7(7) . .
O12W Na20 Na8 40.0(6) . .
O51W Na20 Na8 81.0(11) . .
O16W Na20 Na8 43.9(6) . .
O17T Na20 Na8 126.7(8) . .
O16T Na20 Na8 76.0(6) . .
O167 Na20 Na8 122.1(7) . .
Na21 Na20 Na8 81.9(7) . .
W16 Na20 Na8 96.0(5) . .
O12W Na20 W17 88.7(7) . .
O51W Na20 W17 102.4(11) . .
O16W Na20 W17 162.3(9) . .
O17T Na20 W17 26.1(4) . .
O16T Na20 W17 94.2(6) . .
O167 Na20 W17 35.9(3) . .
Na21 Na20 W17 130.0(8) . .
W16 Na20 W17 64.7(3) . .
Na8 Na20 W17 127.4(6) . .
O16W Na21 O14W 175.8(17) . .
O16W Na21 O21T 90.9(12) . .
O14W Na21 O21T 85.4(11) . .
O16W Na21 O16T 86.3(12) . .
O14W Na21 O16T 91.2(12) . .
O21T Na21 O16T 82.2(10) . .
O16W Na21 Na20 59.8(10) . .
O14W Na21 Na20 121.8(13) . .
O21T Na21 Na20 133.6(12) . .
O16T Na21 Na20 62.4(8) . .
O16W Na21 Na8 20.9(7) . .
O14W Na21 Na8 155.7(12) . .
O21T Na21 Na8 83.4(8) . .
O16T Na21 Na8 66.0(7) . .
Na20 Na21 Na8 56.1(6) . .
Na6 O3W Na4 89.6(6) . .
Na11 O4W Na5 118.8(7) 7_465 .
Na8 O5W Na3 90.5(5) . .
Na2 O6W Na1 172.9(7) 2 .
Na13 O7W Na9 92.5(7) 5_575 .
Na7 O9W Na5 93.1(7) 7_465 7_465
Na13 O11W Na9 96.3(8) . 5_575
Na20 O12W Na8 102.5(9) . .
Na21 O14W Na6 141.9(12) . .
Na13 O15W Na10 115.5(9) . 5_575
Na21 O16W Na8 142.1(13) . .
Na21 O16W Na20 77.0(11) . .
Na8 O16W Na20 90.4(8) . .
Na15 O35W Na18 86.0(10) . 7_465
Na19 O36W Na18 104(2) . 7_465
Na15 O48W Na18 91.9(14) 7_465 .
O50H O50W Na10 73(3) . .
O50W O50H Na10 80(3) . .

loop_
_geom_bond_atom_site_label_1
_geom_bond_atom_site_label_2
_geom_bond_distance
_geom_bond_site_symmetry_2
W1 O1H 1.739(14) .
W1 O1T 1.782(13) .
W1 O1T9 1.797(13) .
W1 O12 2.026(12) .
W1 O1T4 2.184(13) .
W1 O1T3 2.294(13) .
W1 W2 3.1633(12) .
W2 O2T 1.720(15) .
W2 O2H 1.741(15) .
W2 O23 1.892(15) .
W2 O12 1.923(12) .
W2 O1T3 2.236(13) .
W2 O1T4 2.273(13) .
W3 O3T 1.724(16) .
W3 O34 1.832(15) .
W3 O35 1.896(15) .
W3 O23 1.938(15) .
W3 O2T4 2.082(15) .
W3 O2T3 2.217(13) .
W4 O4T 1.736(18) .
W4 O4H 1.75(2) .
W4 O45 1.790(15) .
W4 O1T1 2.023(16) .
W4 O1T2 2.179(16) .
W4 O34 2.182(15) .
W5 O5H 1.755(13) .
W5 O5T 1.769(16) .
W5 O56 1.858(14) .
W5 O35 1.986(15) .
W5 O45 2.159(15) .
W5 O2T3 2.165(14) .
W6 O6H 1.722(14) .
W6 O6T 1.742(16) .
W6 O67 1.953(14) .
W6 O56 1.977(14) .
W6 O615 2.038(15) .
W6 O1T5 2.156(13) .
W7 O7H 1.717(16) .
W7 O7T 1.719(14) .
W7 O67 1.916(14) .
W7 O78 1.959(14) .
W7 O1T6 2.132(13) .
W7 O2T5 2.254(13) .
W8 O8H 1.744(17) .
W8 O8T 1.741(16) .
W8 O89 1.897(14) .
W8 O78 1.943(14) .
W8 O2T6 2.184(13) .
W8 O2T5 2.228(13) .
W9 O9T 1.746(15) .
W9 O9H 1.747(17) .
W9 O910 1.846(13) .
W9 O89 2.056(14) .
W9 O3T5 2.154(14) .
W9 O2T6 2.200(14) .
W10 O10T 1.772(12) .
W10 O4T6 1.796(12) .
W10 O101 1.820(12) .
W10 O910 2.054(13) .
W10 O1T0 2.073(12) .
W10 O3T6 2.194(12) .
W10 Na5 3.513(8) .
W10 Na4 3.515(8) .
W11 O11H 1.730(14) .
W11 O11T 1.761(13) .
W11 O112 1.913(13) .
W11 O1E3 2.023(11) .
W11 O101 2.088(12) .
W11 O1T8 2.185(13) .
W11 Na5 3.661(8) .
W12 O12H 1.716(16) .
W12 O12T 1.764(14) .
W12 O112 1.883(13) .
W12 O123 1.972(15) .
W12 O1T7 2.139(13) .
W12 O2T8 2.170(13) .
W13 O13T 1.746(17) .
W13 O13H 1.759(15) .
W13 O134 1.916(14) .
W13 O123 1.942(15) .
W13 O2T7 2.196(14) .
W13 O2T8 2.203(13) .
W14 O14T 1.757(16) .
W14 O14H 1.774(16) .
W14 O145 1.846(13) .
W14 O134 2.028(14) .
W14 O3T8 2.150(13) .
W14 O2T7 2.211(14) .
W14 Na6 3.723(12) .
W15 O15T 1.737(14) .
W15 O4T7 1.768(13) .
W15 O615 1.876(15) .
W15 O145 2.032(13) .
W15 O2T9 2.101(12) .
W15 O3T7 2.248(13) .
W15 Na6 3.680(11) .
W16 O16T 1.743(12) .
W16 O167 1.827(13) .
W16 O168 1.847(12) .
W16 O3T9 2.011(13) .
W16 O2T0 2.080(12) .
W16 O1E1 2.208(12) .
W16 Na20 3.473(19) .
W17 O17T 1.731(13) .
W17 O17H 1.730(14) .
W17 O178 1.907(14) .
W17 O3T4 1.977(14) .
W17 O2E1 2.138(13) .
W17 O167 2.143(12) .
W17 Na20 3.637(19) .
W18 O18T 1.751(14) .
W18 O1E6 1.782(12) .
W18 O178 1.885(14) .
W18 O812 2.020(13) .
W18 O3E1 2.085(13) .
W18 O168 2.123(12) .
W19 O19H 1.735(13) .
W19 O19T 1.781(13) .
W19 O190 1.937(13) .
W19 O2E3 1.993(13) .
W19 O1E4 2.074(13) .
W19 O191 2.124(12) .
W20 O20T 1.726(15) .
W20 O20H 1.778(15) .
W20 O190 1.866(13) .
W20 O1L1 2.007(13) .
W20 O201 2.158(12) .
W20 O2E4 2.177(12) .
W21 O21T 1.745(12) .
W21 O201 1.803(12) .
W21 O191 1.834(12) .
W21 O1E9 1.991(11) .
W21 O1E5 2.065(11) .
W21 O3E4 2.232(11) .
W22 O22T 1.750(13) .
W22 O22H 1.802(12) .
W22 O221 1.860(12) .
W22 O223 2.062(13) .
W22 O2E9 2.086(11) .
W22 O1E8 2.251(11) .
W22 Na8 3.689(11) .
W23 O23T 1.750(13) .
W23 O23H 1.760(13) .
W23 O223 1.842(13) .
W23 O234 2.018(13) .
W23 O2E6 2.191(12) .
W23 O2E8 2.194(12) .
W24 O24H 1.734(13) .
W24 O24T 1.740(14) .
W24 O234 1.921(13) .
W24 O245 1.922(13) .
W24 O3E6 2.199(12) .
W24 O2E8 2.233(12) .
W25 O25T 1.744(13) .
W25 O25H 1.756(14) .
W25 O256 1.913(13) .
W25 O245 1.998(13) .
W25 O3E8 2.140(12) .
W25 O3E6 2.174(12) .
W26 O26H 1.728(13) .
W26 O26T 1.740(14) .
W26 O256 1.897(13) .
W26 O1E2 2.008(12) .
W26 O267 2.085(12) .
W26 O4E6 2.203(13) .
W27 O27T 1.740(12) .
W27 O27H 1.790(13) .
W27 O267 1.812(12) .
W27 O278 2.081(11) .
W27 O2E5 2.087(12) .
W27 O1E7 2.184(11) .
W27 Na3 3.509(8) .
W27 Na7 3.640(11) .
W28 O28H 1.735(13) .
W28 O28T 1.765(13) .
W28 O278 1.862(11) .
W28 O289 2.033(13) .
W28 O1E0 2.144(13) .
W28 O2E7 2.203(12) .
W29 O29T 1.728(14) .
W29 O29H 1.768(15) .
W29 O289 1.900(13) .
W29 O290 1.948(12) .
W29 O2E7 2.186(12) .
W29 O2E0 2.229(12) .
W30 O30T 1.738(13) .
W30 O30H 1.761(13) .
W30 O301 1.914(12) .
W30 O290 1.978(12) .
W30 O3E7 2.132(12) .
W30 O2E0 2.238(12) .
W31 O31H 1.753(13) .
W31 O31T 1.762(13) .
W31 O312 1.960(12) .
W31 O301 1.967(12) .
W31 O221 2.046(12) .
W31 O3E0 2.165(11) .
W32 O32T 1.742(15) .
W32 O32H 1.777(14) .
W32 O312 1.886(12) .
W32 O324 1.993(14) .
W32 O323 2.151(14) .
W32 O1L2 2.215(13) .
W33 O33T 1.746(17) .
W33 O33H 1.755(17) .
W33 O323 1.819(14) .
W33 O1L4 2.024(17) .
W33 O2L2 2.187(14) .
W33 O334 2.205(15) .
W34 O34T 1.753(15) .
W34 O334 1.838(14) .
W34 O324 1.860(14) .
W34 O345 1.927(13) .
W34 O2L1 2.076(14) .
W34 O1L2 2.231(13) .
W35 O35T 1.742(15) .
W35 O35H 1.744(14) .
W35 O345 1.902(13) .
W35 O356 1.934(12) .
W35 O3L1 2.251(12) .
W35 O3L2 2.261(13) .
W35 W36 3.1602(11) .
W36 O36N 1.722(13) .
W36 O36H 1.798(13) .
W36 O36T 1.781(13) .
W36 O356 2.003(12) .
W36 O3L1 2.147(12) .
W36 O3L2 2.304(12) .
W37 O37H 1.742(19) .
W37 O37T 1.745(15) .
W37 O2L4 1.958(17) .
W37 O2T2 1.985(15) .
W37 O378 2.088(17) .
W37 O1L3 2.176(15) .
W37 W38A 3.034(6) .
W38 W38A 0.609(4) .
W38 O38H 1.75(2) .
W38 O389 1.733(17) 2
W38 O38T 1.76(2) .
W38 O378 2.054(17) .
W38 O2T2 2.302(15) .
W38 O2L3 2.281(14) 2
W38 W39A 2.944(8) 2
W38A O378 1.481(18) .
W38A O38H 1.79(2) .
W38A O38T 1.81(2) .
W38A O2T2 2.267(16) .
W38A O389 2.314(18) 2
W38A O2L3 2.378(15) 2
W38A Na17 3.69(2) .
W39 W39A 0.505(5) .
W39 O39H 1.715(19) .
W39 O39T 1.731(16) .
W39 O2T1 1.808(17) .
W39 O2L3 2.110(15) .
W39 O389 2.159(18) .
W39 O3T2 2.174(15) 2
W39 Te1A 3.021(11) .
W39A O2L3 1.608(16) .
W39A O39H 1.765(19) .
W39A O39T 1.846(17) .
W39A O389 2.009(19) .
W39A O3T2 2.197(17) 2
W39A O2T1 2.279(18) .
W39A Na13 3.64(2) 6_576
Te1 Te1A 0.549(7) .
Te1 O3T1 1.70(2) .
Te1 O1T1 1.961(17) .
Te1 O2T1 2.032(18) .
Te1A O2T1 1.722(19) .
Te1A O1T1 1.833(19) .
Te1A O3T1 2.14(2) .
Te2 O3T2 1.830(17) .
Te2 O4T2 1.953(16) .
Te2 O2T2 2.161(17) .
Te2 O1T2 2.186(18) 2
Te2A O2T2 1.733(18) .
Te2A O4T2 1.786(18) .
Te2A O3T2 2.016(19) .
Te3 O1T3 1.894(13) .
Te3 O1T2 1.932(16) .
Te3 O2T3 2.024(13) .
Te3 O4T2 2.287(14) 2
Te4 O2T4 1.868(15) .
Te4 O1T4 1.884(13) .
Te4 O3T4 1.911(13) .
Te5 O3T5 1.852(14) .
Te5 O1T5 1.856(13) .
Te5 O2T5 1.898(13) .
Te6 O3T6 1.854(12) .
Te6 O1T6 1.899(13) .
Te6 O2T6 1.923(14) .
Te6 O4T6 2.505(12) .
Te7 O3T7 1.867(13) .
Te7 O1T7 1.906(13) .
Te7 O2T7 1.917(13) .
Te7 Na4 3.617(8) .
Te8 O1T8 1.865(12) .
Te8 O3T8 1.873(13) .
Te8 O2T8 1.925(12) .
Te8 Na4 3.482(8) .
Te9 O2T9 1.870(12) .
Te9 O3T9 1.891(13) .
Te9 O4T9 1.944(12) .
Te9 O1T9 2.537(13) .
Te9 Na6 3.681(11) .
Te10 O2T0 1.873(11) .
Te10 O1T0 1.880(12) .
Te10 O4T9 2.090(12) .
Te10 O3T0 2.171(13) .
Te11 O3E1 1.887(13) .
Te11 O1E1 1.909(12) .
Te11 O2E1 1.913(13) .
Te12 O3T0 1.875(13) .
Te12 O812 1.889(13) .
Te12 O1E2 1.895(12) .
Te13 O3E5 1.859(12) .
Te13 O1E3 1.878(12) .
Te13 O2E3 1.895(13) .
Te14 O1E4 1.886(13) .
Te14 O3E4 1.884(11) .
Te14 O2E4 1.890(12) .
Te15 O2E5 1.865(12) .
Te15 O1E5 1.874(11) .
Te15 O4E5 2.084(12) .
Te15 O3E5 2.159(12) .
Te16 O4E6 1.849(13) .
Te16 O2E6 1.853(12) .
Te16 O3E6 1.932(12) .
Te16 O1E6 2.528(13) .
Te16 Na3 3.448(8) .
Te17 O1E7 1.868(12) .
Te17 O3E7 1.908(12) .
Te17 O2E7 1.925(12) .
Te17 Na19 3.59(2) .
Te18 O1E8 1.879(11) .
Te18 O3E8 1.889(12) .
Te18 O2E8 1.904(12) .
Te18 O22H 2.535(12) .
Te18 Na3 3.584(7) .
Te19 O1E9 1.904(11) .
Te19 O2E9 1.906(12) .
Te19 O4E5 1.939(12) .
Te19 Na8 3.676(11) .
Te20 O1E0 1.849(12) .
Te20 O3E0 1.862(12) .
Te20 O2E0 1.896(12) .
Te21 O2L1 1.855(14) .
Te21 O1L1 1.902(13) .
Te21 O3L1 1.911(12) .
Te22 O3L2 1.878(13) .
Te22 O2L2 1.904(14) .
Te22 O1L2 1.980(13) .
Te22 O3L3 2.308(13) .
Te23 O3L3 1.818(15) .
Te23 O2L3 1.897(18) 2
Te23 O1L3 1.920(17) .
Te23 O2L2 2.445(17) .
Te3A O1L3 1.85(2) .
Te3A O3L3 1.998(19) .
Te3A O2L2 2.09(2) .
Te3A O2L3 2.32(2) 2
Te24 O3L4 1.66(3) .
Te24 O1L4 2.08(2) .
Te24 O2L4 2.12(2) .
Te24 O334 2.46(2) .
Te4A O1L4 1.830(19) .
Te4A O2L4 1.83(2) .
Te4A O3L4 1.95(2) .
O1T Na1 2.345(15) 2
O2T Na2 2.508(17) .
O9T Na11 2.90(2) .
O10T Na5 2.397(15) .
O1T0 Na4 2.867(14) .
O12T Na18 2.45(2) .
O1E3 Na5 2.715(15) .
O1L4 Na17 2.74(3) .
O15T Na1 2.357(16) 2
O16T Na21 2.35(3) .
O16T Na20 2.72(2) .
O1E7 Na3 2.517(14) .
O17T Na20 2.61(2) .
O1T7 Na4 2.987(15) .
O1E8 Na3 2.536(13) .
O1T8 Na4 2.506(14) .
O18T Na12 2.33(2) .
O19H Na12 2.502(19) 1_545
O21T Na21 2.32(3) .
O22T Na2 2.388(15) 2
O22H Na9 2.249(16) .
O2E5 Na3 2.952(14) .
O2E6 Na3 2.602(14) .
O26T Na7 2.589(18) .
O27T Na5 2.388(14) .
O27T Na7 2.466(16) .
O27H Na19 2.90(3) .
O29T Na15 2.35(2) .
O29T Na19 2.74(3) .
O2E9 Na8 2.249(16) .
O2T9 Na6 2.254(16) .
O31T Na10 2.402(16) .
O3L3 Na2 2.417(16) 2
O33T Na10 2.545(19) .
O34T Na16 2.59(3) .
O35H Na1 2.517(17) .
O36T Na2 2.335(15) 2
O3T6 Na4 2.509(14) .
O3T7 Na4 2.502(14) .
O37T Na1 2.271(16) .
O3E8 Na3 2.872(14) .
O3T8 Na4 2.712(15) .
O3T8 Na6 3.025(17) .
O39T Na2 2.289(17) .
O39H Na13 2.43(3) 6_576
O4T2 Na1 2.397(16) .
O4E5 Na3 2.950(14) .
O4E6 Na3 2.594(15) .
O4T6 Na11 2.316(18) .
O4T7 Na14 2.29(2) .
O4T9 Na4 2.852(14) .
O101 Na4 2.764(15) .
O145 Na6 2.642(17) .
O167 Na20 2.74(2) .
O223 Na8 2.617(17) .
O267 Na3 2.686(15) .
O378 Na17 2.67(3) .
Na1 O6W 2.545(17) .
Na2 O6W 2.515(17) 2
Na3 O5W 2.621(15) .
Na4 O3W 2.606(16) .
Na4 Na6 3.556(14) .
Na5 O9W 2.456(19) 7_465
Na5 O2W 2.485(16) .
Na5 O4W 2.483(16) .
Na5 Na7 3.548(14) .
Na6 O17W 2.32(2) .
Na6 O3W 2.436(18) .
Na6 O14W 2.46(2) .
Na6 O13W 2.66(2) .
Na7 O20W 2.40(3) .
Na7 O8W 2.384(19) .
Na7 O9W 2.43(2) 7_465
Na7 O21W 2.41(3) 7_465
Na8 O12W 2.32(2) .
Na8 O16W 2.44(2) .
Na8 O5W 2.437(17) .
Na8 O24W 2.61(2) .
Na8 Na20 3.52(2) .
Na8 Na21 4.20(3) .
Na9 O1W 2.293(17) 5_575
Na9 O18W 2.30(2) 5_575
Na9 O19W 2.32(2) .
Na9 O11W 2.385(19) 5_575
Na9 O7W 2.408(18) .
Na9 Na13 3.43(2) 5_575
Na10 O10W 2.447(18) 5_575
Na10 O22W 2.46(3) .
Na10 O50H 2.43(4) .
Na10 O50W 2.50(4) .
Na10 O15W 2.49(2) 5_575
Na10 Na13 3.97(2) 5_575
Na11 O23W 2.28(2) 7_465
Na11 O28W 2.34(3) 7_465
Na11 O26W 2.43(2) .
Na11 O4W 2.44(2) 7_465
Na12 O29W 2.35(3) .
Na12 O31W 2.34(3) 1_565
Na12 O32W 2.34(3) 1_565
Na12 O37W 2.37(3) .
Na13 O11W 2.22(2) .
Na13 O15W 2.19(3) .
Na13 O7W 2.34(2) 5_575
Na14 O38W 2.27(4) .
Na14 O33W 2.28(3) .
Na14 O27W 2.29(3) .
Na14 O30W 2.35(3) 2
Na14 O25W 2.43(2) .
Na15 O48W 2.34(4) 7_465
Na15 O52W 2.39(4) .
Na15 O35W 2.41(3) .
Na15 Na18 3.42(3) 7_465
Na15 Na19 3.73(3) .
Na16 O47W 2.37(4) 2_545
Na16 O49W 2.45(4) 1_545
Na16 O42W 2.60(4) 2_545
Na17 O46W 2.56(4) 3_545
Na18 O36W 1.75(3) 7_465
Na18 O34W 2.21(3) .
Na18 Na19 2.37(3) 7_465
Na18 O48W 2.42(4) .
Na18 O39W 2.47(4) .
Na18 O35W 2.60(3) 7_465
Na19 O36W 1.22(3) .
Na20 O12W 2.20(3) .
Na20 O51W 2.44(4) .
Na20 O16W 2.52(3) .
Na20 Na21 2.84(3) .
Na21 O16W 2.00(3) .
Na21 O14W 2.04(3) .
O50W O50H 1.15(6) .
